data_7013165
loop_
_publ_author_name
'Fleming, Sean'
'Gutsche, C. David'
'Harrowfield, Jack M.'
'Ogden, Mark I.'
'Skelton, Brian W.'
'Stewart, Donald F.'
'White, Allan H.'

_publ_section_title
;
 Calixarenes as aryloxides: oligonuclear europium(iii) derivatives
;
_journal_issue 17
_journal_name_full 'Dalton Transactions'
_journal_page_first 3319
_journal_paper_doi 10.1039/b305041f
_journal_year 2003
_chemical_formula_sum 'C175 H248 Eu4 N4 O30 S6'
_chemical_formula_weight 3688.14
_space_group_IT_number 14
_symmetry_cell_setting monoclinic
_symmetry_space_group_name_Hall '-P 2yn'
_symmetry_space_group_name_H-M 'P 1 21/n 1'
_cell_angle_alpha 90.00000
_cell_angle_beta 92.54(2)
_cell_angle_gamma 90.00000
_cell_formula_units_Z 4
_cell_length_a 21.152(4)
_cell_length_b 33.453(7)
_cell_length_c 30.524(5)
_cell_measurement_reflns_used 14
_cell_measurement_temperature 293
_cell_measurement_theta_max 14.5
_cell_measurement_theta_min 12.3
_cell_volume 21577(7)
_computing_cell_refinement 'Enraf Nonius software'
_computing_data_collection 'Enraf Nonius software'
_computing_data_reduction xtal
_computing_molecular_graphics xtal
_computing_publication_material 'xtal BONDLA CIFIO'
_computing_structure_refinement 'xtal CRYLSQ'
_computing_structure_solution xtal
_diffrn_ambient_temperature 293
_diffrn_measurement_device_type CAD4
_diffrn_measurement_method '2\q-\w scans'
_diffrn_radiation_detector 'scintillation counter'
_diffrn_radiation_monochromator graphite
_diffrn_radiation_source 'rotating anode'
_diffrn_radiation_type 'Mo K\a'
_diffrn_radiation_wavelength .71073
_diffrn_reflns_av_sigmaI/netI 0
_diffrn_reflns_limit_h_max 25
_diffrn_reflns_limit_h_min 0
_diffrn_reflns_limit_k_max 39
_diffrn_reflns_limit_k_min 0
_diffrn_reflns_limit_l_max 36
_diffrn_reflns_limit_l_min -36
_diffrn_reflns_number 37850
_diffrn_reflns_reduction_process 'perpendicular monochr Lp'
_diffrn_reflns_theta_max 25.03
_diffrn_reflns_theta_min 1.3
_diffrn_standards_decay_% 0
_diffrn_standards_interval_time 60
_diffrn_standards_number 6
_exptl_absorpt_coefficient_mu 1.261
_exptl_absorpt_correction_T_max .85
_exptl_absorpt_correction_T_min .79
_exptl_absorpt_correction_type gaussian
_exptl_absorpt_process_details
;
XTAL absorb                 
;
_exptl_crystal_colour colourless
_exptl_crystal_density_diffrn 1.135
_exptl_crystal_description block
_exptl_crystal_F_000 7184
_exptl_crystal_size_max .24
_exptl_crystal_size_mid .2
_exptl_crystal_size_min .14
_refine_diff_density_max 2.86
_refine_diff_density_min -.852
_refine_ls_goodness_of_fit_all 1.696
_refine_ls_goodness_of_fit_ref 2.402
_refine_ls_hydrogen_treatment noref
_refine_ls_matrix_type atomblock
_refine_ls_number_constraints 0
_refine_ls_number_parameters 1853
_refine_ls_number_reflns 12379
_refine_ls_number_restraints 182
_refine_ls_R_factor_all .243
_refine_ls_R_factor_gt .093
_refine_ls_shift/su_max .118
_refine_ls_shift/su_mean .007
_refine_ls_structure_factor_coef F
_refine_ls_weighting_scheme calc
_refine_ls_wR_factor_all .143
_refine_ls_wR_factor_ref .112
_reflns_d_resolution_high .84
_reflns_d_resolution_low 15.673
_reflns_Friedel_coverage 0
_reflns_limit_h_max 25
_reflns_limit_h_min 0
_reflns_limit_k_max 39
_reflns_limit_k_min 0
_reflns_limit_l_max 36
_reflns_limit_l_min -36
_reflns_number_gt 12380
_reflns_number_total 37850
_reflns_threshold_expression 'I    > 3.00 sig(I   )'
_cod_data_source_file b305041f.txt
_cod_data_source_block eucal7
_cod_original_sg_symbol_Hall -p_2yn
_cod_original_sg_symbol_H-M P_1_21/n_1
_cod_database_code 7013165

loop_
_symmetry_equiv_pos_as_xyz
+x,+y,+z
1/2-x,1/2+y,1/2-z
-x,-y,-z
1/2+x,1/2-y,1/2+z

loop_
_atom_site_label
_atom_site_fract_x
_atom_site_fract_y
_atom_site_fract_z
_atom_site_U_iso_or_equiv
_atom_site_adp_type
_atom_site_calc_flag
_atom_site_calc_attached_atom
_atom_site_occupancy
_atom_site_disorder_assembly
_atom_site_disorder_group
Eu1 .89050(6) .69576(4) .41236(5) .0579(9) Uani ? ? 1.00000 ? ?
Eu2 .73757(6) .64256(4) .43281(5) .0585(9) Uani ? ? 1.00000 ? ?
Eu3 .69341(6) .74308(4) .47776(5) .0618(9) Uani ? ? 1.00000 ? ?
Eu4 .73801(6) .73396(4) .36020(5) .0621(9) Uani ? ? 1.00000 ? ?
O1 .6773(7) .6999(4) .4156(5) .064(11) Uani ? ? 1.00000 ? ?
O2 .7927(7) .6741(4) .3725(5) .058(10) Uani ? ? 1.00000 ? ?
C0 .8262(11) .7388(7) .4738(9) .077(19) Uani ? ? 1.00000 ? ?
O101 .7919(6) .7211(4) .4432(5) .061(11) Uani ? ? 1.00000 ? ?
O102 .8855(7) .7347(5) .4764(5) .083(13) Uani ? ? 1.00000 ? ?
O103 .8003(7) .7604(5) .5034(6) .080(12) Uani ? ? 1.00000 ? ?
O111 .9337(7) .6687(4) .3506(5) .062(11) Uani ? ? 1.00000 ? ?
C111 .9856(11) .6794(6) .3313(7) .057(16) Uani ? ? 1.00000 ? ?
C112 1.0406(11) .6554(7) .3344(8) .065(18) Uani ? ? 1.00000 ? ?
C113 1.0978(10) .6694(7) .3162(9) .069(18) Uani ? ? 1.00000 ? ?
C114 1.1022(10) .7064(7) .2983(8) .069(18) Uani ? ? 1.00000 ? ?
C1141 1.1660(9) .7246(6) .2850(6) .09(2) Uani ? ? 1.00000 ? ?
C1142 1.193(2) .6949(13) .2528(15) .088(18) Uiso ? ? .50000 ? ?
C1143 1.160(2) .7651(13) .2633(15) .091(19) Uiso ? ? .50000 ? ?
C1144 1.208(2) .7258(13) .3245(14) .081(17) Uiso ? ? .50000 ? ?
C1142' 1.219(3) .6977(16) .2958(18) .15(3) Uiso ? ? .50000 ? ?
C1143' 1.163(2) .7347(14) .2389(15) .11(2) Uiso ? ? .50000 ? ?
C1144' 1.176(3) .7646(16) .3090(18) .14(3) Uiso ? ? .50000 ? ?
C115 1.0461(11) .7282(7) .2928(8) .08(2) Uani ? ? 1.00000 ? ?
C116 .9886(10) .7142(8) .3086(8) .08(2) Uani ? ? 1.00000 ? ?
C11 1.0346(12) .6125(8) .3512(9) .08(2) Uani ? ? 1.00000 ? ?
O121 .9053(7) .6040(4) .3211(5) .072(12) Uani ? ? 1.00000 ? ?
C121 .9495(11) .5797(7) .3063(7) .063(17) Uani ? ? 1.00000 ? ?
C122 .9305(12) .5520(7) .2756(9) .09(2) Uani ? ? 1.00000 ? ?
C123 .9717(14) .5254(8) .2587(10) .11(3) Uani ? ? 1.00000 ? ?
C124 1.0365(12) .5271(7) .2726(8) .09(2) Uani ? ? 1.00000 ? ?
C1241 1.0848(11) .4932(8) .2564(8) .13(3) Uani ? ? 1.00000 ? ?
C1242 1.1515(15) .5047(10) .2689(13) .19(4) Uani ? ? 1.00000 ? ?
C1243 1.0762(18) .4901(13) .2067(12) .23(5) Uani ? ? 1.00000 ? ?
C1244 1.072(2) .4527(9) .2783(14) .22(5) Uani ? ? 1.00000 ? ?
C125 1.0547(12) .5558(7) .3035(8) .08(2) Uani ? ? 1.00000 ? ?
C126 1.0125(11) .5829(7) .3198(8) .064(17) Uani ? ? 1.00000 ? ?
C12 .8620(13) .5495(7) .2556(10) .09(2) Uani ? ? 1.00000 ? ?
O131 .8042(9) .6253(5) .2787(5) .094(14) Uani ? ? 1.00000 ? ?
C131 .8240(11) .6196(7) .2367(9) .08(2) Uani ? ? 1.00000 ? ?
C132 .8231(11) .6484(6) .2069(8) .070(18) Uani ? ? 1.00000 ? ?
C133 .8371(14) .6418(7) .1633(9) .09(2) Uani ? ? 1.00000 ? ?
C134 .8567(14) .6049(9) .1502(8) .10(2) Uani ? ? 1.00000 ? ?
C1341 .8681(16) .5984(8) .1036(11) .13(3) Uani ? ? 1.00000 ? ?
C1342 .914(2) .5612(12) .0959(11) .19(4) Uani ? ? 1.00000 ? ?
C1343 .905(2) .6307(11) .0805(12) .22(4) Uani ? ? 1.00000 ? ?
C1344 .808(2) .5858(15) .0802(13) .24(5) Uani ? ? 1.00000 ? ?
C135 .8644(13) .5761(7) .1824(8) .08(2) Uani ? ? 1.00000 ? ?
C136 .8484(12) .5831(7) .2239(8) .07(2) Uani ? ? 1.00000 ? ?
C13 .8057(11) .6906(7) .2189(9) .08(2) Uani ? ? 1.00000 ? ?
O141 .7158(7) .6849(5) .2875(5) .074(12) Uani ? ? 1.00000 ? ?
C141 .6951(10) .6943(7) .2474(7) .062(17) Uani ? ? 1.00000 ? ?
C142 .6289(12) .7046(7) .2379(8) .07(2) Uani ? ? 1.00000 ? ?
C143 .6097(13) .7188(10) .1973(9) .11(3) Uani ? ? 1.00000 ? ?
C144 .6528(13) .7240(8) .1631(8) .10(2) Uani ? ? 1.00000 ? ?
C1441 .6315(9) .7432(7) .1154(7) .16(3) Uani ? ? 1.00000 ? ?
C1442 .678(3) .7346(18) .081(2) .20(4) Uiso ? ? .50000 ? ?
C1443 .572(3) .7260(18) .101(2) .20(4) Uiso ? ? .50000 ? ?
C1444 .627(3) .789(2) .124(2) .27(5) Uiso ? ? .50000 ? ?
C1442' .636(3) .7120(18) .081(2) .20(4) Uiso ? ? .50000 ? ?
C1443' .567(2) .7587(16) .1175(17) .14(3) Uiso ? ? .50000 ? ?
C1444' .678(3) .779(2) .104(2) .24(5) Uiso ? ? .50000 ? ?
C145 .7158(12) .7133(9) .1752(11) .11(3) Uani ? ? 1.00000 ? ?
C146 .7350(12) .6994(8) .2156(7) .08(2) Uani ? ? 1.00000 ? ?
C14 .5780(11) .6997(8) .2731(8) .08(2) Uani ? ? 1.00000 ? ?
O151 .6354(7) .7391(5) .3442(6) .089(13) Uani ? ? 1.00000 ? ?
C151 .5842(11) .7558(8) .3247(9) .08(2) Uani ? ? 1.00000 ? ?
C152 .5590(11) .7903(7) .3425(9) .08(2) Uani ? ? 1.00000 ? ?
C153 .5063(11) .8073(7) .3213(8) .074(19) Uani ? ? 1.00000 ? ?
C154 .4810(13) .7939(8) .2836(9) .09(2) Uani ? ? 1.00000 ? ?
C1541 .4230(15) .8159(10) .2596(11) .126(12) Uiso ? ? 1.00000 ? ?
C1542 .4425(18) .8282(15) .2199(13) .23(5) Uani ? ? 1.00000 ? ?
C1543 .370(2) .7890(13) .254(2) .30(6) Uani ? ? 1.00000 ? ?
C1544 .400(2) .8490(16) .282(2) .38(8) Uani ? ? 1.00000 ? ?
C155 .5019(12) .7579(9) .2695(9) .10(2) Uani ? ? 1.00000 ? ?
C156 .5546(12) .7396(7) .2889(9) .08(2) Uani ? ? 1.00000 ? ?
C15 .5871(11) .8069(6) .3835(9) .073(18) Uani ? ? 1.00000 ? ?
O161 .7138(7) .7797(4) .4137(5) .069(11) Uani ? ? 1.00000 ? ?
C161 .7087(11) .8172(6) .3964(7) .061(17) Uani ? ? 1.00000 ? ?
C162 .7614(12) .8404(7) .3903(8) .073(19) Uani ? ? 1.00000 ? ?
C163 .7503(13) .8808(7) .3730(10) .10(2) Uani ? ? 1.00000 ? ?
C164 .6909(13) .8947(8) .3577(10) .10(2) Uani ? ? 1.00000 ? ?
C1641 .6925(17) .9391(11) .3398(12) .153(15) Uiso ? ? 1.00000 ? ?
C1642 .719(2) .9666(14) .3723(15) .22(2) Uiso ? ? 1.00000 ? ?
C1643 .626(2) .9476(13) .3246(14) .21(2) Uiso ? ? 1.00000 ? ?
C1644 .730(2) .9387(12) .2990(13) .189(18) Uiso ? ? 1.00000 ? ?
C165 .6429(12) .8682(7) .3615(9) .08(2) Uani ? ? 1.00000 ? ?
C166 .6480(12) .8313(7) .3801(9) .08(2) Uani ? ? 1.00000 ? ?
C16 .8260(13) .8267(7) .4055(9) .09(2) Uani ? ? 1.00000 ? ?
O171 .8473(7) .7510(4) .3688(5) .062(11) Uani ? ? 1.00000 ? ?
C171 .8786(11) .7829(6) .3537(8) .062(17) Uani ? ? 1.00000 ? ?
C172 .8688(11) .8198(7) .3693(8) .067(18) Uani ? ? 1.00000 ? ?
C173 .8993(13) .8524(7) .3536(9) .09(2) Uani ? ? 1.00000 ? ?
C174 .9388(13) .8494(7) .3184(9) .10(2) Uani ? ? 1.00000 ? ?
C1741 .9768(10) .8873(6) .2993(7) .14(3) Uani ? ? 1.00000 ? ?
C1742 1.016(3) .9039(16) .3347(17) .15(3) Uiso ? ? .50000 ? ?
C1743 .928(3) .9168(18) .2848(19) .19(4) Uiso ? ? .50000 ? ?
C1744 1.014(2) .8776(14) .2626(15) .10(2) Uiso ? ? .50000 ? ?
C1742' 1.049(2) .8788(16) .3008(18) .14(3) Uiso ? ? .50000 ? ?
C1743' .954(3) .8917(17) .2527(18) .17(3) Uiso ? ? .50000 ? ?
C1744' .968(2) .9216(13) .3235(15) .089(19) Uiso ? ? .50000 ? ?
C175 .9489(12) .8119(7) .3022(9) .08(2) Uani ? ? 1.00000 ? ?
C176 .9182(12) .7784(6) .3178(8) .067(18) Uani ? ? 1.00000 ? ?
C17 .9288(11) .7387(7) .2967(8) .066(17) Uani ? ? 1.00000 ? ?
O211 .5870(7) .7320(5) .4837(5) .070(12) Uani ? ? 1.00000 ? ?
C211 .5509(11) .7265(7) .5187(8) .065(18) Uani ? ? 1.00000 ? ?
C212 .5062(11) .7579(7) .5283(8) .071(18) Uani ? ? 1.00000 ? ?
C213 .4709(14) .7560(8) .5655(10) .10(2) Uani ? ? 1.00000 ? ?
C214 .4721(12) .7243(7) .5904(9) .13(3) Uani ? ? 1.00000 ? ?
C2141 .4390(10) .7236(6) .6337(7) .17(4) Uani ? ? 1.00000 ? ?
C2142 .450(2) .6888(13) .6616(14) .085(18) Uiso ? ? .50000 ? ?
C2143 .370(2) .7319(13) .6242(15) .085(18) Uiso ? ? .50000 ? ?
C2144 .466(3) .7618(16) .6603(18) .14(3) Uiso ? ? .50000 ? ?
C2142' .399(3) .6860(18) .630(2) .20(4) Uiso ? ? .50000 ? ?
C2143' .398(3) .7548(17) .6385(18) .18(3) Uiso ? ? .50000 ? ?
C2144' .484(3) .7199(18) .671(2) .19(4) Uiso ? ? .50000 ? ?
C215 .5133(13) .6928(9) .5814(8) .10(2) Uani ? ? 1.00000 ? ?
C216 .5516(11) .6945(7) .5444(8) .068(18) Uani ? ? 1.00000 ? ?
C21 .4953(11) .7912(7) .4963(9) .08(2) Uani ? ? 1.00000 ? ?
O221 .5087(7) .7382(5) .4213(5) .076(12) Uani ? ? 1.00000 ? ?
C221 .4555(12) .7565(7) .4266(8) .08(2) Uani ? ? 1.00000 ? ?
C222 .4030(13) .7494(7) .3964(9) .09(2) Uani ? ? 1.00000 ? ?
C223 .3471(12) .7688(9) .4003(10) .10(2) Uani ? ? 1.00000 ? ?
C224 .3350(14) .7952(9) .4320(10) .16(3) Uani ? ? 1.00000 ? ?
C2241 .2667(11) .8155(7) .4367(7) .17(4) Uani ? ? 1.00000 ? ?
C2242 .257(2) .8415(15) .4001(17) .13(3) Uiso ? ? .50000 ? ?
C2243 .259(2) .8347(15) .4791(16) .12(2) Uiso ? ? .50000 ? ?
C2244 .220(3) .7799(18) .434(2) .20(4) Uiso ? ? .50000 ? ?
C2242' .234(2) .8176(16) .3943(17) .14(3) Uiso ? ? .50000 ? ?
C2243' .280(3) .8584(17) .450(2) .19(4) Uiso ? ? .50000 ? ?
C2244' .229(3) .794(2) .473(2) .25(5) Uiso ? ? .50000 ? ?
C225 .3877(16) .8031(9) .4624(11) .13(3) Uani ? ? 1.00000 ? ?
C226 .4467(12) .7835(7) .4592(9) .08(2) Uani ? ? 1.00000 ? ?
C22 .4120(10) .7192(8) .3626(8) .08(2) Uani ? ? 1.00000 ? ?
O231 .5237(7) .6695(5) .3880(6) .095(14) Uani ? ? 1.00000 ? ?
C231 .4634(11) .6539(7) .3960(10) .09(2) Uani ? ? 1.00000 ? ?
C232 .4623(13) .6198(8) .4196(11) .11(2) Uani ? ? 1.00000 ? ?
C233 .4057(13) .6026(10) .4267(15) .18(4) Uani ? ? 1.00000 ? ?
C234 .3534(16) .6187(10) .4059(10) .138(13) Uiso ? ? 1.00000 ? ?
C2341 .2839(12) .5929(7) .4094(8) .200(19) Uiso ? ? 1.00000 ? ?
C2342 .274(2) .5866(15) .4570(16) .11(2) Uiso ? ? .50000 ? ?
C2343 .229(2) .6147(14) .3883(16) .10(2) Uiso ? ? .50000 ? ?
C2344 .297(3) .5515(16) .3834(17) .13(3) Uiso ? ? .50000 ? ?
C2342' .286(3) .5592(18) .4427(19) .19(4) Uiso ? ? .50000 ? ?
C2343' .235(3) .623(2) .428(2) .33(7) Uiso ? ? .50000 ? ?
C2344' .271(3) .580(2) .364(2) .31(6) Uiso ? ? .50000 ? ?
C235 .3562(14) .6576(9) .3846(10) .110(11) Uiso ? ? 1.00000 ? ?
C236 .4130(11) .6764(7) .3822(9) .08(2) Uani ? ? 1.00000 ? ?
C23 .5219(11) .6016(7) .4421(10) .09(2) Uani ? ? 1.00000 ? ?
O241 .6242(7) .6163(4) .3856(6) .074(12) Uani ? ? 1.00000 ? ?
C241 .5986(11) .5780(7) .3888(8) .070(18) Uani ? ? 1.00000 ? ?
C242 .6254(12) .5484(7) .3637(8) .08(2) Uani ? ? 1.00000 ? ?
C243 .5972(13) .5087(7) .3706(10) .10(2) Uani ? ? 1.00000 ? ?
C244 .5498(11) .5008(7) .3969(9) .10(2) Uani ? ? 1.00000 ? ?
C2441 .5282(9) .4585(7) .4035(7) .13(3) Uani ? ? 1.00000 ? ?
C2442 .471(2) .4570(16) .4322(17) .14(3) Uiso ? ? .50000 ? ?
C2443 .512(2) .4402(14) .3561(15) .10(2) Uiso ? ? .50000 ? ?
C2444 .580(3) .4354(17) .4266(18) .17(3) Uiso ? ? .50000 ? ?
C2442' .460(3) .4582(16) .3979(17) .15(3) Uiso ? ? .50000 ? ?
C2443' .552(2) .4318(15) .3736(17) .14(3) Uiso ? ? .50000 ? ?
C2444' .547(3) .4456(16) .4504(17) .14(3) Uiso ? ? .50000 ? ?
C245 .5279(11) .5317(7) .4205(10) .09(2) Uani ? ? 1.00000 ? ?
C246 .5504(11) .5697(7) .4173(8) .069(18) Uani ? ? 1.00000 ? ?
C24 .6799(12) .5539(7) .3315(8) .07(2) Uani ? ? 1.00000 ? ?
O251 .7678(7) .5971(4) .3848(5) .063(11) Uani ? ? 1.00000 ? ?
C251 .7832(11) .5594(6) .3769(8) .064(17) Uani ? ? 1.00000 ? ?
C252 .8392(11) .5433(7) .3918(8) .066(18) Uani ? ? 1.00000 ? ?
C253 .8523(11) .5026(7) .3856(8) .071(18) Uani ? ? 1.00000 ? ?
C254 .8104(11) .4788(7) .3614(8) .068(18) Uani ? ? 1.00000 ? ?
C2541 .8236(14) .4349(8) .3570(10) .10(2) Uani ? ? 1.00000 ? ?
C2542 .7726(16) .4105(10) .3350(14) .17(3) Uani ? ? 1.00000 ? ?
C2543 .844(2) .4164(9) .3973(14) .22(4) Uani ? ? 1.00000 ? ?
C2544 .8793(18) .4280(10) .3279(14) .18(4) Uani ? ? 1.00000 ? ?
C255 .7566(11) .4949(7) .3444(9) .08(2) Uani ? ? 1.00000 ? ?
C256 .7418(11) .5354(7) .3523(8) .070(19) Uani ? ? 1.00000 ? ?
C25 .8876(10) .5694(7) .4141(8) .065(17) Uani ? ? 1.00000 ? ?
O261 .8438(7) .6426(5) .4542(5) .076(12) Uani ? ? 1.00000 ? ?
C261 .8605(11) .6102(7) .4812(7) .059(7) Uiso ? ? 1.00000 ? ?
C262 .8577(11) .6166(6) .5269(8) .058(17) Uani ? ? 1.00000 ? ?
C263 .8728(10) .5857(7) .5519(8) .063(17) Uani ? ? 1.00000 ? ?
C264 .8939(11) .5473(7) .5354(8) .069(18) Uani ? ? 1.00000 ? ?
C2641 .9109(11) .5137(8) .5663(8) .08(2) Uani ? ? 1.00000 ? ?
C2642 .9708(15) .5246(9) .5942(13) .15(3) Uani ? ? 1.00000 ? ?
C2643 .8608(15) .5065(9) .6010(12) .14(3) Uani ? ? 1.00000 ? ?
C2644 .9215(18) .4721(9) .5451(12) .15(3) Uani ? ? 1.00000 ? ?
C265 .8959(11) .5442(6) .4914(8) .066(18) Uani ? ? 1.00000 ? ?
C266 .8811(10) .5737(6) .4636(9) .072(18) Uani ? ? 1.00000 ? ?
C26 .8336(10) .6550(7) .5462(8) .062(17) Uani ? ? 1.00000 ? ?
O271 .7165(7) .6738(4) .4977(5) .056(10) Uani ? ? 1.00000 ? ?
C271 .7164(9) .6603(6) .5400(8) .056(16) Uani ? ? 1.00000 ? ?
C272 .6548(10) .6515(6) .5614(8) .058(16) Uani ? ? 1.00000 ? ?
C273 .6569(11) .6369(6) .6035(7) .057(16) Uani ? ? 1.00000 ? ?
C274 .7088(11) .6310(6) .6275(7) .068(18) Uani ? ? 1.00000 ? ?
C2741 .7050(9) .6160(6) .6738(7) .09(2) Uani ? ? 1.00000 ? ?
C2742 .650(2) .6384(15) .6968(16) .12(2) Uiso ? ? .50000 ? ?
C2743 .766(2) .6206(14) .7015(15) .10(2) Uiso ? ? .50000 ? ?
C2744 .691(3) .5723(16) .6708(18) .15(3) Uiso ? ? .50000 ? ?
C2742' .642(2) .6042(15) .6857(16) .12(2) Uiso ? ? .50000 ? ?
C2743' .724(3) .6497(17) .7034(19) .17(3) Uiso ? ? .50000 ? ?
C2744' .756(3) .5848(19) .683(2) .23(4) Uiso ? ? .50000 ? ?
C275 .7666(10) .6376(7) .6075(8) .063(17) Uani ? ? 1.00000 ? ?
C276 .7691(10) .6513(6) .5676(7) .054(16) Uani ? ? 1.00000 ? ?
C27 .5941(12) .6573(6) .5329(7) .062(17) Uani ? ? 1.00000 ? ?
O10 .6888(9) .7469(5) .5502(6) .106(15) Uani ? ? 1.00000 ? ?
S10 .7038(9) .7705(5) .5909(5) .102(15) Uani ? ? .49(3) ? ?
S10' .699(2) .7484(12) .5915(13) .33(2) Uiso ? ? .51(3) ? ?
C101 .760(3) .7478(18) .621(2) .31(3) Uiso ? ? 1.00000 ? ?
C102 .632(2) .7629(16) .6228(17) .26(2) Uiso ? ? 1.00000 ? ?
O20 .9801(7) .7397(5) .4107(6) .091(14) Uani ? ? 1.00000 ? ?
S20 .9857(7) .7807(4) .4282(5) .090(12) Uani ? ? .54(2) ? ?
S20' 1.0260(19) .7634(13) .4348(13) .34(5) Uani ? ? .46(2) ? ?
C201 1.051(2) .7982(12) .3976(14) .20(4) Uani ? ? 1.00000 ? ?
C202 1.024(3) .7829(15) .4817(15) .27(6) Uani ? ? 1.00000 ? ?
O30 .9769(7) .6607(5) .4511(7) .101(15) Uani ? ? 1.00000 ? ?
S30 1.0260(5) .6696(4) .4825(4) .100(9) Uani ? ? .751(16) ? ?
S30' 1.033(2) .6271(18) .488(2) .29(7) Uani ? ? .249(16) ? ?
C301 1.026(2) .6409(15) .5187(16) .24(2) Uiso ? ? 1.00000 ? ?
C302 1.093(3) .6650(17) .4537(18) .28(3) Uiso ? ? 1.00000 ? ?
O40 .6977(8) .5884(5) .4718(6) .092(14) Uani ? ? 1.00000 ? ?
S40 .6723(5) .5515(3) .4919(4) .077(8) Uani ? ? .691(12) ? ?
S40' .7316(11) .5508(7) .4967(8) .081(18) Uani ? ? .309(12) ? ?
C401 .7040(17) .5500(7) .5407(10) .13(3) Uani ? ? 1.00000 ? ?
C402 .7135(16) .5122(8) .4673(11) .13(3) Uani ? ? 1.00000 ? ?
O50 .7522(9) .7739(5) .2966(6) .100(15) Uani ? ? 1.00000 ? ?
S50 .7353(6) .8155(4) .2806(4) .112(11) Uani ? ? .692(13) ? ?
S50' .7529(11) .7927(6) .2517(7) .064(15) Uani ? ? .308(13) ? ?
C501 .6722(16) .8138(11) .2480(12) .16(3) Uani ? ? 1.00000 ? ?
C502 .787(2) .8293(15) .2531(17) .28(5) Uani ? ? 1.00000 ? ?
O60 .6655(9) .8098(5) .4900(6) .121(17) Uani ? ? 1.00000 ? ?
S60 .6797(9) .8461(6) .5168(7) .185(10) Uiso ? ? .50000 ? ?
S60' .6401(10) .8527(7) .4911(7) .233(13) Uiso ? ? .50000 ? ?
C601 .704(2) .8877(10) .4834(13) .50(5) Uiso ? ? 1.00000 ? ?
C602 .6063(19) .8616(10) .5469(13) .36(4) Uiso ? ? 1.00000 ? ?
N01 1.0833(17) .6357(12) .1627(10) .36(6) Uani ? ? 1.00000 ? ?
C011 1.0548(12) .6369(9) .1773(8) .138(13) Uiso ? ? 1.00000 ? ?
C012 1.0080(19) .6386(13) .2019(15) .41(8) Uani ? ? 1.00000 ? ?
N02 .273(3) .6962(15) .5110(11) .41(3) Uiso ? ? 1.00000 ? ?
C021 .3019(18) .6764(10) .5251(7) .197(19) Uiso ? ? 1.00000 ? ?
C022 .342(3) .6487(19) .5429(14) .46(5) Uiso ? ? 1.00000 ? ?
N03 .454(3) .9093(16) .4160(16) .44(4) Uiso ? ? 1.00000 ? ?
C031 .472(3) .9312(16) .4433(13) .38(8) Uani ? ? 1.00000 ? ?
C032 .492(4) .956(2) .4723(19) .55(14) Uani ? ? 1.00000 ? ?
N04 .664(2) .5663(14) .1635(17) .39(3) Uiso ? ? 1.00000 ? ?
C041 .629(3) .5778(13) .182(2) .44(5) Uiso ? ? 1.00000 ? ?
C042 .584(4) .590(3) .205(4) .77(10) Uiso ? ? 1.00000 ? ?
O01 .872(5) .950(3) .469(3) .88(8) Uiso ? ? 1.00000 ? ?
O02 .886(3) .8122(18) .554(2) .51(4) Uiso ? ? 1.00000 ? ?
O03 1.072(4) .896(2) .486(2) .67(5) Uiso ? ? 1.00000 ? ?
O04 .384(4) .660(2) .163(3) .67(5) Uiso ? ? 1.00000 ? ?
O05 .441(3) .5733(18) .2826(18) .49(4) Uiso ? ? 1.00000 ? ?
H113 1.13547 .65173 .31712 .09200 Uiso ? ? 1.00000 ? ?
H1142a 1.23038 .70483 .24284 .18000 Uiso ? ? .50000 ? ?
H1142b 1.16143 .69383 .22812 .18000 Uiso ? ? .50000 ? ?
H1142c 1.19650 .66961 .26510 .18000 Uiso ? ? .50000 ? ?
H1143a 1.20347 .77341 .25842 .10000 Uiso ? ? .50000 ? ?
H1143b 1.14467 .78279 .28527 .10000 Uiso ? ? .50000 ? ?
H1143c 1.13619 .76347 .23918 .10000 Uiso ? ? .50000 ? ?
H1144a 1.24926 .73422 .31678 .11100 Uiso ? ? .50000 ? ?
H1144b 1.21550 .69669 .33431 .11100 Uiso ? ? .50000 ? ?
H1144c 1.19233 .73904 .34668 .11100 Uiso ? ? .50000 ? ?
H1143'a 1.20183 .74643 .23289 .10000 Uiso ? ? .50000 ? ?
H1143'b 1.13034 .75535 .23686 .10000 Uiso ? ? .50000 ? ?
H1143'c 1.15219 .71316 .22284 .10000 Uiso ? ? .50000 ? ?
H1142'a 1.25602 .70467 .28350 .29100 Uiso ? ? .50000 ? ?
H1142'b 1.20738 .66994 .28099 .29100 Uiso ? ? .50000 ? ?
H1142'c 1.22360 .69077 .32549 .29100 Uiso ? ? .50000 ? ?
H1144'a 1.21961 .77153 .30289 .15100 Uiso ? ? .50000 ? ?
H1144'b 1.18194 .75508 .34146 .15100 Uiso ? ? .50000 ? ?
H1144'c 1.14758 .77977 .30456 .15100 Uiso ? ? .50000 ? ?
H115 1.04769 .75361 .27507 .09500 Uiso ? ? 1.00000 ? ?
H11a 1.00510 .61300 .37666 .10200 Uiso ? ? 1.00000 ? ?
H11b 1.07515 .60466 .36663 .10200 Uiso ? ? 1.00000 ? ?
H123 .96212 .50410 .23637 .13200 Uiso ? ? 1.00000 ? ?
H1242a 1.18262 .48532 .25943 .23900 Uiso ? ? 1.00000 ? ?
H1242b 1.15854 .50730 .30022 .23900 Uiso ? ? 1.00000 ? ?
H1242c 1.16406 .53013 .25632 .23900 Uiso ? ? 1.00000 ? ?
H1243a 1.10484 .47066 .19567 .29600 Uiso ? ? 1.00000 ? ?
H1243b 1.08536 .51534 .19342 .29600 Uiso ? ? 1.00000 ? ?
H1243c 1.03448 .48267 .19959 .29600 Uiso ? ? 1.00000 ? ?
H1244a 1.10166 .43339 .26675 .28100 Uiso ? ? 1.00000 ? ?
H1244b 1.03085 .44509 .26853 .28100 Uiso ? ? 1.00000 ? ?
H1244c 1.07740 .45498 .30774 .28100 Uiso ? ? 1.00000 ? ?
H125 1.10046 .55537 .31367 .09900 Uiso ? ? 1.00000 ? ?
H12a .83176 .55137 .28063 .11000 Uiso ? ? 1.00000 ? ?
H12b .85087 .52332 .24297 .11000 Uiso ? ? 1.00000 ? ?
H133 .83141 .66374 .14002 .12100 Uiso ? ? 1.00000 ? ?
H1342a .91735 .55454 .06585 .25900 Uiso ? ? 1.00000 ? ?
H1342b .88983 .53706 .10805 .25900 Uiso ? ? 1.00000 ? ?
H1342c .94963 .56393 .11131 .25900 Uiso ? ? 1.00000 ? ?
H1343a .90736 .62688 .04844 .24900 Uiso ? ? 1.00000 ? ?
H1343b .94462 .63413 .09264 .24900 Uiso ? ? 1.00000 ? ?
H1343c .88184 .65687 .08216 .24900 Uiso ? ? 1.00000 ? ?
H1344a .81228 .58018 .04775 .30100 Uiso ? ? 1.00000 ? ?
H1344b .77382 .60263 .08219 .30100 Uiso ? ? 1.00000 ? ?
H1344c .79508 .55883 .09074 .30100 Uiso ? ? 1.00000 ? ?
H135 .88284 .54922 .17442 .11500 Uiso ? ? 1.00000 ? ?
H13a .82901 .71076 .20279 .10600 Uiso ? ? 1.00000 ? ?
H13b .82087 .69642 .25054 .10600 Uiso ? ? 1.00000 ? ?
H143 .56210 .72224 .19298 .13700 Uiso ? ? 1.00000 ? ?
H1442a .65742 .73870 .05262 .25100 Uiso ? ? .50000 ? ?
H1442b .66224 .69758 .07601 .25100 Uiso ? ? .50000 ? ?
H1442c .71102 .73090 .08792 .25100 Uiso ? ? .50000 ? ?
H1443a .55574 .73180 .07235 .19800 Uiso ? ? .50000 ? ?
H1443b .53765 .72945 .12099 .19800 Uiso ? ? .50000 ? ?
H1443c .57355 .69430 .10015 .19800 Uiso ? ? .50000 ? ?
H1444a .60645 .79127 .08368 .43400 Uiso ? ? .50000 ? ?
H1444b .66252 .79485 .11797 .43400 Uiso ? ? .50000 ? ?
H1444c .59371 .79225 .13333 .43400 Uiso ? ? .50000 ? ?
H1442'a .62985 .72053 .05156 .25100 Uiso ? ? .50000 ? ?
H1442'b .62141 .68619 .08495 .25100 Uiso ? ? .50000 ? ?
H1442'c .68714 .70607 .08086 .25100 Uiso ? ? .50000 ? ?
H1443'a .55057 .77092 .08971 .13600 Uiso ? ? .50000 ? ?
H1443'b .55784 .77293 .14046 .13600 Uiso ? ? .50000 ? ?
H1443'c .53221 .73437 .11773 .13600 Uiso ? ? .50000 ? ?
H1444'a .65248 .78899 .07996 .43400 Uiso ? ? .50000 ? ?
H1444'b .70921 .76902 .10541 .43400 Uiso ? ? .50000 ? ?
H1444'c .66138 .79470 .13029 .43400 Uiso ? ? .50000 ? ?
H145 .74626 .71738 .15068 .12600 Uiso ? ? 1.00000 ? ?
H14a .59716 .68391 .29776 .09100 Uiso ? ? 1.00000 ? ?
H14b .54427 .68275 .26091 .09100 Uiso ? ? 1.00000 ? ?
H153 .48469 .83159 .33407 .09400 Uiso ? ? 1.00000 ? ?
H1542a .40985 .84294 .20278 .38200 Uiso ? ? 1.00000 ? ?
H1542b .45511 .80659 .20031 .38200 Uiso ? ? 1.00000 ? ?
H1542c .47963 .84668 .22018 .38200 Uiso ? ? 1.00000 ? ?
H1543a .33598 .80449 .23750 .39400 Uiso ? ? 1.00000 ? ?
H1543b .35500 .78220 .28068 .39400 Uiso ? ? 1.00000 ? ?
H1543c .37943 .76717 .23642 .39400 Uiso ? ? 1.00000 ? ?
H1544a .36485 .86291 .26840 .37100 Uiso ? ? 1.00000 ? ?
H1544b .42962 .86951 .29320 .37100 Uiso ? ? 1.00000 ? ?
H1544c .38119 .83964 .31138 .37100 Uiso ? ? 1.00000 ? ?
H155 .47910 .74718 .24361 .12600 Uiso ? ? 1.00000 ? ?
H15a .59851 .78471 .40316 .08900 Uiso ? ? 1.00000 ? ?
H15b .55833 .82338 .39823 .08900 Uiso ? ? 1.00000 ? ?
H163 .78713 .89857 .37617 .11700 Uiso ? ? 1.00000 ? ?
H1642a .71043 .99184 .35818 .34400 Uiso ? ? 1.00000 ? ?
H1642b .75771 .95898 .37429 .34400 Uiso ? ? 1.00000 ? ?
H1642c .69387 .96413 .39678 .34400 Uiso ? ? 1.00000 ? ?
H1643a .62118 .97494 .31499 .32400 Uiso ? ? 1.00000 ? ?
H1643b .59607 .94713 .35099 .32400 Uiso ? ? 1.00000 ? ?
H1643c .60642 .93046 .30443 .32400 Uiso ? ? 1.00000 ? ?
H1644a .72729 .96525 .28558 .32200 Uiso ? ? 1.00000 ? ?
H1644b .71585 .91997 .27763 .32200 Uiso ? ? 1.00000 ? ?
H1644c .77206 .93402 .30819 .32200 Uiso ? ? 1.00000 ? ?
H165 .60149 .87629 .34975 .10300 Uiso ? ? 1.00000 ? ?
H16a .81796 .80270 .42258 .10500 Uiso ? ? 1.00000 ? ?
H16b .83985 .84682 .42724 .10500 Uiso ? ? 1.00000 ? ?
H173 .89489 .88000 .36813 .11000 Uiso ? ? 1.00000 ? ?
H1742a 1.03240 .93096 .32658 .15500 Uiso ? ? .50000 ? ?
H1742b 1.04548 .88990 .34880 .15500 Uiso ? ? .50000 ? ?
H1742c .98552 .91405 .35959 .15500 Uiso ? ? .50000 ? ?
H1743a .94980 .93930 .27320 .19000 Uiso ? ? .50000 ? ?
H1743b .90225 .92333 .30627 .19000 Uiso ? ? .50000 ? ?
H1743c .90543 .90389 .26028 .19000 Uiso ? ? .50000 ? ?
H1744a 1.04111 .90007 .25803 .11600 Uiso ? ? .50000 ? ?
H1744b .99532 .86597 .24313 .11600 Uiso ? ? .50000 ? ?
H1744c 1.04926 .85766 .27805 .11600 Uiso ? ? .50000 ? ?
H1742'a 1.06870 .90268 .29462 .16100 Uiso ? ? .50000 ? ?
H1742'b 1.05728 .85704 .28983 .16100 Uiso ? ? .50000 ? ?
H1742'c 1.05899 .87671 .33590 .16100 Uiso ? ? .50000 ? ?
H1743'a .97789 .91050 .23690 .14000 Uiso ? ? .50000 ? ?
H1743'b .91178 .89383 .24731 .14000 Uiso ? ? .50000 ? ?
H1743'c .96603 .86473 .23652 .14000 Uiso ? ? .50000 ? ?
H1744'a .98821 .94443 .31260 .19000 Uiso ? ? .50000 ? ?
H1744'b .97578 .91968 .35433 .19000 Uiso ? ? .50000 ? ?
H1744'c .92065 .92874 .32057 .19000 Uiso ? ? .50000 ? ?
H175 .98054 .80857 .27716 .10400 Uiso ? ? 1.00000 ? ?
H17a .89097 .72238 .30090 .07800 Uiso ? ? 1.00000 ? ?
H17b .92645 .74318 .26377 .07800 Uiso ? ? 1.00000 ? ?
H213 .44389 .77890 .57170 .12700 Uiso ? ? 1.00000 ? ?
H2142a .42950 .69100 .68851 .09600 Uiso ? ? .50000 ? ?
H2142b .49667 .68847 .67026 .09600 Uiso ? ? .50000 ? ?
H2142c .44102 .66517 .64741 .09600 Uiso ? ? .50000 ? ?
H2143a .34377 .73357 .64880 .10600 Uiso ? ? .50000 ? ?
H2143b .34955 .71212 .60409 .10600 Uiso ? ? .50000 ? ?
H2143c .36333 .75755 .60805 .10600 Uiso ? ? .50000 ? ?
H2144a .44132 .76671 .68607 .17700 Uiso ? ? .50000 ? ?
H2144b .45943 .78545 .64185 .17700 Uiso ? ? .50000 ? ?
H2144c .50811 .75946 .66857 .17700 Uiso ? ? .50000 ? ?
H2142'a .37206 .68476 .65555 .24300 Uiso ? ? .50000 ? ?
H2142'b .42584 .66314 .63199 .24300 Uiso ? ? .50000 ? ?
H2142'c .37399 .68625 .60482 .24300 Uiso ? ? .50000 ? ?
H2143'a .37219 .75106 .66564 .17500 Uiso ? ? .50000 ? ?
H2143'b .36159 .75191 .61504 .17500 Uiso ? ? .50000 ? ?
H2143'c .41232 .77933 .63771 .17500 Uiso ? ? .50000 ? ?
H2144'a .46297 .71621 .69888 .17700 Uiso ? ? .50000 ? ?
H2144'b .51019 .74300 .67480 .17700 Uiso ? ? .50000 ? ?
H2144'c .51141 .69700 .66851 .17700 Uiso ? ? .50000 ? ?
H215 .51636 .66892 .60188 .11200 Uiso ? ? 1.00000 ? ?
H21a .53732 .79818 .48488 .09800 Uiso ? ? 1.00000 ? ?
H21b .48533 .81567 .51362 .09800 Uiso ? ? 1.00000 ? ?
H223 .31437 .76266 .37665 .12800 Uiso ? ? 1.00000 ? ?
H2242a .21498 .85187 .39667 .17500 Uiso ? ? .50000 ? ?
H2242b .25943 .82305 .37277 .17500 Uiso ? ? .50000 ? ?
H2242c .28722 .86003 .39751 .17500 Uiso ? ? .50000 ? ?
H2243a .21513 .83960 .48606 .12200 Uiso ? ? .50000 ? ?
H2243b .28456 .85458 .48649 .12200 Uiso ? ? .50000 ? ?
H2243c .26975 .81180 .50274 .12200 Uiso ? ? .50000 ? ?
H2244a .17491 .78964 .43682 .23900 Uiso ? ? .50000 ? ?
H2244b .22714 .76207 .45746 .23900 Uiso ? ? .50000 ? ?
H2244c .22033 .76699 .40694 .23900 Uiso ? ? .50000 ? ?
H2242'a .19830 .83578 .39380 .17500 Uiso ? ? .50000 ? ?
H2242'b .22521 .79422 .38192 .17500 Uiso ? ? .50000 ? ?
H2242'c .26477 .83250 .37457 .17500 Uiso ? ? .50000 ? ?
H2243'a .23643 .87034 .45972 .21900 Uiso ? ? .50000 ? ?
H2243'b .30215 .87199 .43916 .21900 Uiso ? ? .50000 ? ?
H2243'c .29562 .85370 .48545 .12200 Uiso ? ? .50000 ? ?
H2244'a .18157 .80457 .46916 .23900 Uiso ? ? .50000 ? ?
H2244'b .24127 .78918 .49529 .23900 Uiso ? ? .50000 ? ?
H2244'c .21470 .76566 .45473 .23900 Uiso ? ? .50000 ? ?
H225 .38423 .82172 .48756 .15000 Uiso ? ? 1.00000 ? ?
H22a .45235 .72301 .34700 .09500 Uiso ? ? 1.00000 ? ?
H22b .37977 .72107 .33743 .09500 Uiso ? ? 1.00000 ? ?
H233 .40162 .57834 .44130 .20000 Uiso ? ? 1.00000 ? ?
H2342a .23485 .58289 .46596 .31600 Uiso ? ? .50000 ? ?
H2342b .26803 .62424 .46806 .31600 Uiso ? ? .50000 ? ?
H2342c .30727 .58554 .47603 .31600 Uiso ? ? .50000 ? ?
H2343a .19408 .59694 .38606 .14300 Uiso ? ? .50000 ? ?
H2343b .24216 .61636 .35556 .14300 Uiso ? ? .50000 ? ?
H2343c .22177 .63888 .39706 .14300 Uiso ? ? .50000 ? ?
H2344a .25599 .53560 .39283 .25700 Uiso ? ? .50000 ? ?
H2344b .32459 .53649 .41300 .25700 Uiso ? ? .50000 ? ?
H2344c .31090 .55082 .36518 .25700 Uiso ? ? .50000 ? ?
H2342'a .24188 .55480 .45099 .31600 Uiso ? ? .50000 ? ?
H2342'b .29231 .58087 .47594 .31600 Uiso ? ? .50000 ? ?
H2342'c .31330 .54601 .44639 .31600 Uiso ? ? .50000 ? ?
H2343'a .19211 .61193 .42445 .17100 Uiso ? ? .50000 ? ?
H2343'b .22564 .64316 .39593 .17100 Uiso ? ? .50000 ? ?
H2343'c .24241 .64044 .44584 .17100 Uiso ? ? .50000 ? ?
H2344'a .23960 .55755 .36596 .25700 Uiso ? ? .50000 ? ?
H2344'b .31275 .55513 .36482 .25700 Uiso ? ? .50000 ? ?
H2344'c .27704 .59152 .34418 .25700 Uiso ? ? .50000 ? ?
H235 .31604 .66930 .37259 .14800 Uiso ? ? 1.00000 ? ?
H23a .51170 .59153 .47273 .10800 Uiso ? ? 1.00000 ? ?
H23b .55240 .62303 .44953 .10800 Uiso ? ? 1.00000 ? ?
H243 .61379 .48637 .35439 .12300 Uiso ? ? 1.00000 ? ?
H2442a .45580 .43014 .44246 .16800 Uiso ? ? .50000 ? ?
H2442b .43221 .46930 .41997 .16800 Uiso ? ? .50000 ? ?
H2442c .47735 .47122 .46137 .16800 Uiso ? ? .50000 ? ?
H2443a .51093 .40975 .35707 .08600 Uiso ? ? .50000 ? ?
H2443b .55367 .44335 .33963 .08600 Uiso ? ? .50000 ? ?
H2443c .48114 .44978 .34090 .08600 Uiso ? ? .50000 ? ?
H2444a .56615 .40720 .43739 .15700 Uiso ? ? .50000 ? ?
H2444b .59106 .44726 .45708 .15700 Uiso ? ? .50000 ? ?
H2444c .61597 .43183 .41314 .15700 Uiso ? ? .50000 ? ?
H2442'a .43893 .43027 .40442 .15900 Uiso ? ? .50000 ? ?
H2442'b .44077 .46735 .37399 .15900 Uiso ? ? .50000 ? ?
H2442'c .43897 .47291 .42438 .15900 Uiso ? ? .50000 ? ?
H2443'a .53838 .40324 .37959 .16900 Uiso ? ? .50000 ? ?
H2443'b .59792 .43024 .37858 .16900 Uiso ? ? .50000 ? ?
H2443'c .54114 .43767 .34567 .16900 Uiso ? ? .50000 ? ?
H2444'a .53129 .41782 .45845 .15700 Uiso ? ? .50000 ? ?
H2444'b .52980 .46229 .47276 .15700 Uiso ? ? .50000 ? ?
H2444'c .59155 .44399 .45586 .15700 Uiso ? ? .50000 ? ?
H245 .49104 .52722 .44334 .11700 Uiso ? ? 1.00000 ? ?
H24a .68693 .58243 .32354 .09100 Uiso ? ? 1.00000 ? ?
H24b .66917 .54166 .30213 .09100 Uiso ? ? 1.00000 ? ?
H253 .89297 .49016 .39843 .09000 Uiso ? ? 1.00000 ? ?
H2542a .78287 .38348 .33118 .22600 Uiso ? ? 1.00000 ? ?
H2542b .76531 .42164 .30446 .22600 Uiso ? ? 1.00000 ? ?
H2542c .73482 .41382 .34895 .22600 Uiso ? ? 1.00000 ? ?
H2543a .85456 .38832 .39546 .30800 Uiso ? ? 1.00000 ? ?
H2543b .81285 .41901 .41903 .30800 Uiso ? ? 1.00000 ? ?
H2543c .88281 .42913 .41046 .30800 Uiso ? ? 1.00000 ? ?
H2544a .89273 .40124 .32327 .23300 Uiso ? ? 1.00000 ? ?
H2544b .91852 .44258 .33862 .23300 Uiso ? ? 1.00000 ? ?
H2544c .87163 .43966 .29820 .23300 Uiso ? ? 1.00000 ? ?
H255 .72632 .47911 .32623 .09600 Uiso ? ? 1.00000 ? ?
H25a .88706 .59709 .40029 .08100 Uiso ? ? 1.00000 ? ?
H25b .93110 .56046 .40810 .08100 Uiso ? ? 1.00000 ? ?
H263 .86900 .58779 .58525 .08900 Uiso ? ? 1.00000 ? ?
H2642a .98350 .50409 .61424 .20700 Uiso ? ? 1.00000 ? ?
H2642b .96523 .54889 .61020 .20700 Uiso ? ? 1.00000 ? ?
H2642c 1.00530 .52904 .57482 .20700 Uiso ? ? 1.00000 ? ?
H2643a .86880 .48453 .62096 .18000 Uiso ? ? 1.00000 ? ?
H2643b .81771 .50022 .58720 .18000 Uiso ? ? 1.00000 ? ?
H2643c .85226 .52969 .61936 .18000 Uiso ? ? 1.00000 ? ?
H2644a .93173 .45291 .56670 .18700 Uiso ? ? 1.00000 ? ?
H2644b .95686 .47516 .52641 .18700 Uiso ? ? 1.00000 ? ?
H2644c .88548 .46487 .52805 .18700 Uiso ? ? 1.00000 ? ?
H265 .91093 .51932 .48004 .08400 Uiso ? ? 1.00000 ? ?
H26a .82838 .67491 .52151 .07900 Uiso ? ? 1.00000 ? ?
H26b .86216 .66774 .56698 .07900 Uiso ? ? 1.00000 ? ?
H273 .61508 .62956 .61530 .06700 Uiso ? ? 1.00000 ? ?
H2742a .64679 .62364 .72616 .12600 Uiso ? ? .50000 ? ?
H2742b .61023 .62762 .68118 .12600 Uiso ? ? .50000 ? ?
H2742c .65353 .66214 .69842 .12600 Uiso ? ? .50000 ? ?
H2743a .76127 .61136 .73061 .10300 Uiso ? ? .50000 ? ?
H2743b .77538 .64931 .70351 .10300 Uiso ? ? .50000 ? ?
H2743c .79971 .60793 .68865 .10300 Uiso ? ? .50000 ? ?
H2744a .69066 .55785 .69692 .13800 Uiso ? ? .50000 ? ?
H2744b .72734 .55835 .65403 .13800 Uiso ? ? .50000 ? ?
H2744c .65483 .56560 .65228 .13800 Uiso ? ? .50000 ? ?
H2742'a .64298 .58850 .71376 .14600 Uiso ? ? .50000 ? ?
H2742'b .63403 .57500 .66526 .14600 Uiso ? ? .50000 ? ?
H2742'c .60981 .61660 .67947 .14600 Uiso ? ? .50000 ? ?
H2743'a .71034 .64331 .73457 .19000 Uiso ? ? .50000 ? ?
H2743'b .69560 .67310 .69651 .19000 Uiso ? ? .50000 ? ?
H2743'c .76381 .65687 .70469 .19000 Uiso ? ? .50000 ? ?
H2744'a .76107 .57878 .71435 .13800 Uiso ? ? .50000 ? ?
H2744'b .79873 .59838 .67753 .13800 Uiso ? ? .50000 ? ?
H2744'c .75407 .56259 .66676 .13800 Uiso ? ? .50000 ? ?
H275 .80548 .63135 .62331 .07500 Uiso ? ? 1.00000 ? ?
H27a .60552 .65931 .50213 .07900 Uiso ? ? 1.00000 ? ?
H27b .56898 .63264 .53401 .07900 Uiso ? ? 1.00000 ? ?
H101a .74915 .71927 .63262 .30100 Uiso ? ? .49(3) ? ?
H101b .77103 .76063 .65059 .30100 Uiso ? ? .49(3) ? ?
H101c .80113 .74293 .60941 .30100 Uiso ? ? .49(3) ? ?
H102a .61943 .73854 .63065 .28100 Uiso ? ? .49(3) ? ?
H102b .59329 .77677 .60750 .28100 Uiso ? ? .49(3) ? ?
H102c .63431 .78027 .65073 .28100 Uiso ? ? .49(3) ? ?
H101'a .77360 .77278 .62630 .30100 Uiso ? ? .51(3) ? ?
H101'b .79529 .73118 .61027 .30100 Uiso ? ? .51(3) ? ?
H101'c .76019 .73487 .65364 .30100 Uiso ? ? .51(3) ? ?
H102'a .63519 .79375 .62466 .28100 Uiso ? ? .51(3) ? ?
H102'b .62415 .75630 .65328 .28100 Uiso ? ? .51(3) ? ?
H102'c .59017 .76012 .60738 .28100 Uiso ? ? .51(3) ? ?
H201a 1.08668 .78168 .40106 .22500 Uiso ? ? .54(2) ? ?
H201b 1.06397 .82490 .40999 .22500 Uiso ? ? .54(2) ? ?
H201c 1.03773 .80199 .36890 .22500 Uiso ? ? .54(2) ? ?
H202a 1.06154 .77304 .48407 .26700 Uiso ? ? .54(2) ? ?
H202b .99384 .77284 .50165 .26700 Uiso ? ? .54(2) ? ?
H202c 1.02509 .81292 .48899 .26700 Uiso ? ? .54(2) ? ?
H201'a 1.01415 .81492 .39485 .22500 Uiso ? ? .46(2) ? ?
H201'b 1.06252 .78843 .37145 .22500 Uiso ? ? .46(2) ? ?
H201'c 1.08515 .81597 .40992 .22500 Uiso ? ? .46(2) ? ?
H202'a .99371 .80649 .47240 .26700 Uiso ? ? .46(2) ? ?
H202'b 1.05910 .79623 .49460 .26700 Uiso ? ? .46(2) ? ?
H202'c 1.00083 .76959 .50301 .26700 Uiso ? ? .46(2) ? ?
H301a 1.02517 .61516 .51868 .44000 Uiso ? ? .751(16) ? ?
H301b .98206 .64725 .53872 .44000 Uiso ? ? .751(16) ? ?
H301c 1.05490 .64958 .54674 .44000 Uiso ? ? .751(16) ? ?
H302a 1.09274 .68547 .42673 .43600 Uiso ? ? .751(16) ? ?
H302b 1.13261 .67787 .46847 .43600 Uiso ? ? .751(16) ? ?
H302c 1.09158 .68398 .42561 .43600 Uiso ? ? .751(16) ? ?
H301'a 1.03209 .66999 .53065 .13600 Uiso ? ? .249(16) ? ?
H301'b 1.04733 .62658 .54552 .13600 Uiso ? ? .249(16) ? ?
H301'c .97838 .63848 .53180 .13600 Uiso ? ? .249(16) ? ?
H302'a 1.08772 .69547 .45404 .43600 Uiso ? ? .249(16) ? ?
H302'b 1.09525 .66076 .42097 .43600 Uiso ? ? .249(16) ? ?
H302'c 1.13931 .66315 .46290 .43600 Uiso ? ? .249(16) ? ?
H401a .74936 .55001 .54318 .14200 Uiso ? ? .691(12) ? ?
H401b .69127 .52606 .55804 .14200 Uiso ? ? .691(12) ? ?
H401c .69085 .57240 .55983 .14200 Uiso ? ? .691(12) ? ?
H402a .75744 .51644 .46618 .08900 Uiso ? ? .691(12) ? ?
H402b .69842 .51009 .43495 .14600 Uiso ? ? .691(12) ? ?
H402c .70503 .48667 .47878 .14600 Uiso ? ? .691(12) ? ?
H401'a .65971 .55189 .54144 .14200 Uiso ? ? .309(12) ? ?
H401'b .72121 .57146 .56094 .14200 Uiso ? ? .309(12) ? ?
H401'c .71590 .52528 .55797 .14200 Uiso ? ? .309(12) ? ?
H402'a .66899 .50646 .46515 .14600 Uiso ? ? .309(12) ? ?
H402'b .73563 .48843 .47523 .14600 Uiso ? ? .309(12) ? ?
H402'c .72446 .51702 .43562 .14600 Uiso ? ? .309(12) ? ?
H501a .67801 .79749 .22158 .18000 Uiso ? ? .692(13) ? ?
H501b .65734 .83929 .23766 .18000 Uiso ? ? .692(13) ? ?
H501c .63611 .80112 .26184 .18000 Uiso ? ? .692(13) ? ?
H502a .79277 .80901 .22834 .08400 Uiso ? ? .692(13) ? ?
H502b .82778 .82896 .26836 .31000 Uiso ? ? .692(13) ? ?
H502c .78030 .85358 .23907 .31000 Uiso ? ? .692(13) ? ?
H501'a .66023 .82694 .27277 .18000 Uiso ? ? .308(13) ? ?
H501'b .64082 .79143 .24238 .18000 Uiso ? ? .308(13) ? ?
H501'c .66524 .83086 .22240 .18000 Uiso ? ? .308(13) ? ?
H502'a .77586 .84542 .27362 .14400 Uiso ? ? .308(13) ? ?
H502'b .78370 .84075 .22359 .31000 Uiso ? ? .308(13) ? ?
H502'c .83256 .82145 .25658 .31000 Uiso ? ? .308(13) ? ?
H601a .67316 .89541 .46153 .40700 Uiso ? ? .50000 ? ?
H601b .74143 .87866 .46715 .40700 Uiso ? ? .50000 ? ?
H601c .71765 .91007 .50000 .40700 Uiso ? ? .50000 ? ?
H602a .57235 .87135 .52133 .33500 Uiso ? ? .50000 ? ?
H602b .61206 .88503 .56259 .33500 Uiso ? ? .50000 ? ?
H602c .58772 .84136 .55908 .33500 Uiso ? ? .50000 ? ?
H601'a .73447 .88715 .50707 .40700 Uiso ? ? .50000 ? ?
H601'b .68869 .91388 .47882 .40700 Uiso ? ? .50000 ? ?
H601'c .72755 .88075 .45675 .40700 Uiso ? ? .50000 ? ?
H602'a .63422 .86207 .56660 .33500 Uiso ? ? .50000 ? ?
H602'b .57084 .84441 .54782 .33500 Uiso ? ? .50000 ? ?
H602'c .58551 .88946 .54175 .33500 Uiso ? ? .50000 ? ?

loop_
_atom_site_aniso_label
_atom_site_aniso_U_11
_atom_site_aniso_U_22
_atom_site_aniso_U_33
_atom_site_aniso_U_12
_atom_site_aniso_U_13
_atom_site_aniso_U_23
Eu1 .0437(8) .0506(8) .0800(10) -.0015(7) .0104(7) .0068(8)
Eu2 .0450(8) .0450(8) .0865(11) .0043(7) .0128(7) .0088(8)
Eu3 .0530(9) .0469(8) .0864(11) .0063(7) .0126(8) .0038(8)
Eu4 .0501(9) .0488(8) .0877(11) .0061(7) .0077(8) .0113(8)
O1 .061(11) .067(11) .068(12) .009(9) .038(9) .010(10)
O2 .053(10) .050(10) .073(12) .010(8) -.005(9) -.022(9)
C0 .070(19) .049(16) .12(2) .040(14) .044(17) .036(16)
O101 .042(10) .069(11) .071(12) -.004(8) .011(9) -.018(9)
O102 .046(11) .107(14) .098(14) -.020(10) .018(10) -.003(12)
O103 .052(11) .072(12) .116(15) -.006(10) .005(10) -.015(11)
O111 .060(11) .048(10) .080(13) -.006(9) .021(10) .021(9)
C111 .10(2) .038(14) .037(15) -.023(14) .022(14) .016(12)
C112 .060(18) .059(17) .08(2) -.000(14) .007(15) .009(14)
C113 .034(15) .059(17) .11(2) -.001(13) .006(15) .008(16)
C114 .035(15) .08(2) .09(2) -.019(14) .004(15) .019(16)
C1141 .08(2) .12(2) .07(2) -.009(19) .022(17) .010(19)
C115 .07(2) .07(2) .08(2) -.019(16) -.012(16) .011(16)
C116 .037(16) .11(2) .09(2) -.009(15) .030(15) -.012(18)
C11 .07(2) .09(2) .09(2) .004(17) .023(17) -.003(18)
O121 .058(11) .061(11) .097(14) .003(9) .015(10) -.018(10)
C121 .067(18) .065(17) .057(18) -.034(15) -.009(15) -.026(14)
C122 .07(2) .066(19) .12(3) .023(16) .040(19) .030(18)
C123 .10(3) .08(2) .15(3) -.01(2) .00(2) .02(2)
C124 .14(3) .056(18) .09(2) .029(18) .04(2) -.008(17)
C1241 .09(3) .17(3) .14(3) .04(2) .01(2) -.03(3)
C1242 .13(3) .16(4) .28(5) .08(3) .03(3) -.11(4)
C1243 .18(4) .35(7) .17(4) .07(4) .05(3) -.10(4)
C1244 .27(6) .06(2) .35(6) .06(3) -.00(5) .03(3)
C125 .08(2) .08(2) .08(2) .021(16) .013(17) -.000(17)
C126 .069(18) .053(16) .07(2) .016(14) .015(15) -.013(14)
C12 .08(2) .060(19) .13(3) -.015(16) .01(2) -.016(18)
O131 .152(19) .056(11) .072(13) .017(12) -.004(13) .006(10)
C131 .07(2) .046(16) .11(2) -.033(14) -.015(17) .020(16)
C132 .055(17) .047(16) .11(2) -.011(13) .031(16) -.011(16)
C133 .12(3) .057(18) .11(2) .005(18) .01(2) -.008(18)
C134 .12(3) .12(3) .06(2) -.04(2) .039(19) -.033(18)
C1341 .15(3) .07(2) .16(3) -.01(2) -.02(3) .00(2)
C1342 .32(6) .17(4) .09(3) .04(4) .07(3) .02(3)
C1343 .41(7) .13(3) .13(3) .03(4) .17(4) .03(3)
C1344 .28(6) .29(6) .14(4) -.07(5) .02(4) .00(4)
C135 .12(3) .060(18) .07(2) -.025(17) .023(19) -.002(16)
C136 .09(2) .071(19) .059(19) -.027(17) .012(16) .010(15)
C13 .057(18) .068(19) .12(2) -.001(15) -.020(17) .015(18)
O141 .074(12) .091(13) .058(12) -.003(10) .005(10) .014(10)
C141 .057(17) .067(17) .063(18) -.009(14) .023(14) -.008(15)
C142 .09(2) .059(18) .07(2) -.010(16) .003(17) .002(15)
C143 .08(2) .17(3) .09(2) .01(2) -.041(19) .00(2)
C144 .12(3) .13(3) .06(2) -.00(2) .01(2) .02(2)
C1441 .06(2) .25(5) .16(3) .04(3) -.04(2) -.03(3)
C145 .047(19) .12(3) .16(3) -.016(18) .01(2) -.00(2)
C146 .10(2) .09(2) .043(17) -.002(18) -.027(16) .015(16)
C14 .043(16) .13(3) .063(19) -.019(17) -.010(14) .025(18)
O151 .047(11) .083(13) .138(17) .015(10) -.002(11) .013(12)
C151 .036(16) .10(2) .11(2) -.006(15) .011(15) .007(19)
C152 .065(19) .057(17) .11(2) .014(15) -.007(17) .000(16)
C153 .064(18) .074(19) .08(2) .010(16) .003(16) .007(17)
C154 .08(2) .09(2) .10(2) .036(18) -.024(18) -.011(18)
C1542 .16(4) .32(6) .20(4) .12(4) .04(3) .18(4)
C1543 .14(4) .16(4) .57(10) .04(3) -.19(5) .12(5)
C1544 .25(6) .26(6) .61(11) .20(5) -.25(7) -.20(7)
C155 .06(2) .12(3) .11(3) .003(18) -.013(18) .05(2)
C156 .07(2) .057(17) .11(2) .011(15) -.006(17) -.005(17)
C15 .060(18) .036(14) .12(2) .015(13) .020(17) -.003(16)
O161 .063(11) .043(10) .105(14) -.004(9) .036(10) -.013(10)
C161 .08(2) .035(14) .069(18) -.002(13) .027(16) -.000(13)
C162 .10(2) .049(16) .08(2) -.007(15) .009(17) .023(15)
C163 .11(3) .059(18) .14(3) -.009(17) .02(2) .021(19)
C164 .10(2) .07(2) .13(3) .038(18) .01(2) .02(2)
C165 .08(2) .056(18) .11(2) .006(15) -.012(18) .018(17)
C166 .08(2) .042(15) .11(2) .022(14) -.009(18) .027(16)
C16 .10(2) .056(18) .13(3) -.035(17) .01(2) -.020(18)
O171 .063(11) .033(9) .092(13) -.005(8) .015(10) .022(9)
C171 .061(18) .046(15) .08(2) -.000(13) .032(15) .006(14)
C172 .064(18) .061(17) .08(2) .008(14) .023(15) .021(15)
C173 .10(2) .049(17) .11(2) -.003(16) .04(2) .030(17)
C174 .11(3) .048(17) .15(3) -.040(17) .05(2) .015(18)
C1741 .19(4) .07(2) .17(4) -.00(2) .02(3) -.04(2)
C175 .09(2) .062(18) .10(2) -.019(16) .038(18) .013(17)
C176 .08(2) .038(14) .08(2) -.007(14) .026(16) -.001(14)
C17 .074(19) .057(16) .070(18) -.024(14) .034(15) -.005(15)
O211 .059(11) .074(12) .078(13) .009(10) .018(10) .003(10)
C211 .059(17) .050(16) .09(2) .011(13) .008(15) -.007(15)
C212 .064(18) .064(18) .08(2) -.004(15) -.017(16) .027(16)
C213 .11(3) .06(2) .15(3) .024(18) .04(2) .01(2)
C214 .08(2) .13(3) .17(3) .02(2) .08(2) -.07(3)
C2141 .13(3) .13(3) .24(5) .09(3) .02(3) -.00(3)
C215 .11(2) .12(3) .06(2) .00(2) .040(18) -.01(2)
C216 .053(17) .055(16) .10(2) .019(14) -.013(15) .015(16)
C21 .039(16) .073(19) .12(2) .030(14) -.014(16) -.007(18)
O221 .051(11) .078(12) .100(14) .027(10) .027(10) .013(11)
C221 .09(2) .052(17) .09(2) .004(16) -.012(18) .019(16)
C222 .09(2) .07(2) .09(2) .031(17) .013(18) .017(17)
C223 .05(2) .11(2) .15(3) .019(18) .00(2) -.02(2)
C224 .11(3) .16(3) .22(4) .10(3) -.06(3) -.10(3)
C2241 .16(4) .21(4) .15(3) .07(3) -.01(3) -.10(3)
C225 .14(3) .07(2) .18(4) .02(2) .01(3) -.01(2)
C226 .07(2) .058(18) .12(3) .007(15) .007(19) -.004(17)
C22 .030(15) .12(2) .09(2) .026(15) -.001(15) .020(18)
O231 .060(12) .058(11) .17(2) .010(10) .009(13) .010(12)
C231 .048(18) .060(18) .15(3) .003(14) -.028(18) .007(18)
C232 .07(2) .08(2) .17(3) -.023(17) -.00(2) .01(2)
C233 .05(2) .11(3) .37(6) -.02(2) .01(3) .11(3)
C236 .040(16) .060(17) .15(3) -.003(14) .001(17) .047(18)
C23 .057(18) .037(15) .18(3) -.003(14) -.05(2) -.011(18)
O241 .046(11) .048(10) .126(16) -.007(9) -.012(10) .004(10)
C241 .063(18) .048(16) .10(2) .011(14) .013(16) -.008(15)
C242 .08(2) .060(18) .09(2) -.008(15) -.013(17) -.001(16)
C243 .09(2) .060(19) .15(3) -.013(17) -.05(2) -.02(2)
C244 .06(2) .056(18) .19(3) -.024(15) .02(2) .04(2)
C2441 .08(2) .16(3) .15(3) -.03(2) .05(2) -.04(3)
C245 .058(19) .041(16) .16(3) .012(14) -.001(19) -.008(17)
C246 .063(18) .070(18) .07(2) .030(15) -.004(15) .029(15)
C24 .09(2) .063(18) .07(2) -.006(16) .011(17) .021(15)
O251 .046(10) .044(10) .098(14) .008(8) -.005(10) -.001(9)
C251 .052(17) .048(15) .09(2) .013(13) .004(15) .002(15)
C252 .062(18) .058(17) .08(2) .004(14) -.007(15) .001(15)
C253 .062(18) .053(16) .10(2) .011(14) .019(16) -.007(16)
C254 .066(19) .053(16) .09(2) .005(14) -.005(16) -.004(15)
C2541 .12(3) .08(2) .12(3) .01(2) .00(2) -.02(2)
C2542 .12(3) .10(3) .27(5) .02(2) -.06(3) -.08(3)
C2543 .34(6) .06(2) .26(5) .02(3) -.15(5) .04(3)
C2544 .17(4) .12(3) .24(5) .01(3) -.02(3) -.08(3)
C255 .064(19) .058(17) .12(2) -.022(14) .023(17) -.053(17)
C256 .060(18) .070(18) .08(2) .010(15) .005(16) -.004(16)
C25 .041(16) .074(18) .08(2) .027(14) .005(14) .009(16)
O261 .039(10) .096(13) .095(14) -.014(10) .031(10) -.012(11)
C262 .061(17) .042(15) .073(19) .018(13) .022(15) .001(14)
C263 .029(14) .09(2) .07(2) -.002(14) .015(14) .011(16)
C264 .052(17) .08(2) .07(2) -.003(15) -.011(15) .038(16)
C2641 .054(18) .09(2) .09(2) -.002(16) .011(16) .016(17)
C2642 .12(3) .09(2) .24(4) .01(2) -.06(3) .07(3)
C2643 .11(3) .09(2) .22(4) .01(2) .05(3) .07(3)
C2644 .18(4) .08(2) .18(4) .04(3) -.02(3) -.00(2)
C265 .062(18) .038(14) .10(2) .024(13) -.013(16) .035(15)
C266 .030(15) .043(15) .14(3) -.004(12) .023(16) .002(16)
C26 .047(16) .069(18) .070(19) .005(14) .014(14) .016(15)
O271 .058(11) .047(10) .063(11) .006(8) .027(9) .002(8)
C271 .028(14) .058(16) .08(2) -.007(12) .025(13) -.028(14)
C272 .044(15) .042(14) .09(2) .023(12) -.035(14) -.010(14)
C273 .074(18) .049(15) .046(16) .016(14) .005(14) .022(13)
C274 .09(2) .067(18) .041(16) .005(15) -.045(15) .011(14)
C2741 .06(2) .07(2) .13(3) .009(16) -.011(18) -.034(19)
C275 .041(15) .078(19) .071(19) -.000(14) .008(14) .003(16)
C276 .034(14) .063(16) .066(18) .010(13) .016(13) .007(14)
C27 .09(2) .048(15) .053(17) .003(14) .020(15) -.009(13)
O10 .093(15) .087(14) .133(18) -.007(12) -.037(13) .015(13)
S10 .16(2) .059(13) .084(14) -.009(11) -.036(12) -.012(9)
O20 .059(12) .080(13) .134(17) -.019(10) .008(11) -.004(12)
S20 .095(13) .084(11) .089(13) -.013(9) -.041(9) .020(9)
S20' .30(5) .38(5) .32(5) -.27(4) -.04(4) .07(4)
C201 .18(4) .20(5) .22(5) -.09(4) .04(4) -.02(4)
C202 .35(7) .26(6) .21(5) -.17(5) .01(5) -.10(4)
O30 .043(11) .086(14) .18(2) .012(10) .005(12) .049(14)
S30 .064(8) .116(11) .116(10) .005(7) -.027(7) .028(8)
S30' .12(4) .27(7) .49(10) -.07(4) .08(5) -.29(7)
O40 .097(15) .067(12) .111(16) -.027(11) -.005(12) .021(11)
S40 .071(9) .061(7) .098(9) -.009(6) -.001(7) .014(6)
S40' .066(17) .082(18) .10(2) .008(14) .016(15) .025(16)
C401 .22(4) .037(17) .12(3) .00(2) .06(3) .020(18)
C402 .17(4) .06(2) .16(3) -.01(2) -.01(3) -.01(2)
O50 .106(16) .080(14) .116(17) -.021(12) .024(13) .018(12)
S50 .143(12) .078(9) .116(12) .000(8) .012(9) .039(9)
S50' .094(18) .059(14) .041(14) .001(13) .026(13) .011(11)
C501 .11(3) .20(4) .17(4) -.01(3) -.04(3) .14(3)
C502 .15(4) .31(6) .38(7) .10(4) .09(4) .28(6)
O60 .14(2) .059(13) .17(2) .040(13) .047(16) .004(13)
N01 .33(6) .36(7) .41(7) -.04(5) .22(5) -.15(6)
C012 .27(7) .19(5) .73(14) -.11(5) -.29(8) .08(7)
C031 .47(10) .35(8) .31(7) -.05(8) -.04(7) -.22(7)
C032 .72(17) .62(16) .34(10) .17(14) .26(11) -.05(10)

loop_
_atom_type_symbol
_atom_type_description
_atom_type_oxidation_number
_atom_type_number_in_cell
_atom_type_scat_dispersion_real
_atom_type_scat_dispersion_imag
_atom_type_scat_source
O ? 0 120 .008 .006 'Int Tables Vol IV Tables 2.2B and 2.3.1'
N ? 0 16 .004 .003 'Int Tables Vol IV Tables 2.2B and 2.3.1'
C ? 0 700 .002 .002 'Int Tables Vol IV Tables 2.2B and 2.3.1'
H ? 0 992 0 0 'Int Tables Vol IV Tables 2.2B and 2.3.1'
Eu ? 0 16 -.542 3.669 'Int Tables Vol IV Tables 2.2B and 2.3.1'
Cl ? 0 0 .132 .159 'Int Tables Vol IV Tables 2.2B and 2.3.1'
S ? 0 24 .11 .124 'Int Tables Vol IV Tables 2.2B and 2.3.1'

loop_
_diffrn_attenuator_code
_diffrn_attenuator_scale
? ?

loop_
_geom_angle_atom_site_label_1
_geom_angle_atom_site_label_2
_geom_angle_atom_site_label_3
_geom_angle_site_symmetry_1
_geom_angle_site_symmetry_2
_geom_angle_site_symmetry_3
_geom_angle
_geom_angle_publ_flag
Eu2 Eu1 Eu4 . . . 60.24(4) ?
Eu2 Eu1 O2 . . . 40.0(3) ?
Eu2 Eu1 C0 . . . 71.5(5) ?
Eu2 Eu1 O101 . . . 49.8(3) ?
Eu2 Eu1 O102 . . . 93.0(4) ?
Eu2 Eu1 O111 . . . 108.8(4) ?
Eu2 Eu1 O171 . . . 98.3(3) ?
Eu2 Eu1 O261 . . . 36.3(3) ?
Eu2 Eu1 O20 . . . 167.7(4) ?
Eu2 Eu1 O30 . . . 108.9(4) ?
Eu4 Eu1 O2 . . . 37.2(3) ?
Eu4 Eu1 C0 . . . 70.8(5) ?
Eu4 Eu1 O101 . . . 47.3(3) ?
Eu4 Eu1 O102 . . . 95.4(4) ?
Eu4 Eu1 O111 . . . 98.6(4) ?
Eu4 Eu1 O171 . . . 38.3(3) ?
Eu4 Eu1 O261 . . . 96.3(3) ?
Eu4 Eu1 O20 . . . 116.5(4) ?
Eu4 Eu1 O30 . . . 169.1(4) ?
O2 Eu1 C0 . . . 93.4(6) ?
O2 Eu1 O101 . . . 65.4(5) ?
O2 Eu1 O102 . . . 120.3(5) ?
O2 Eu1 O111 . . . 80.6(5) ?
O2 Eu1 O171 . . . 70.5(5) ?
O2 Eu1 O261 . . . 72.0(5) ?
O2 Eu1 O20 . . . 144.7(5) ?
O2 Eu1 O30 . . . 134.0(5) ?
C0 Eu1 O101 . . . 28.0(6) ?
C0 Eu1 O102 . . . 27.0(6) ?
C0 Eu1 O111 . . . 168.0(6) ?
C0 Eu1 O171 . . . 77.9(6) ?
C0 Eu1 O261 . . . 78.5(6) ?
C0 Eu1 O20 . . . 96.2(6) ?
C0 Eu1 O30 . . . 107.6(7) ?
O101 Eu1 O102 . . . 55.0(5) ?
O101 Eu1 O111 . . . 144.3(5) ?
O101 Eu1 O171 . . . 69.2(5) ?
O101 Eu1 O261 . . . 71.4(5) ?
O101 Eu1 O20 . . . 118.6(5) ?
O101 Eu1 O30 . . . 127.4(6) ?
O102 Eu1 O111 . . . 157.8(5) ?
O102 Eu1 O171 . . . 90.2(5) ?
O102 Eu1 O261 . . . 86.2(6) ?
O102 Eu1 O20 . . . 75.2(6) ?
O102 Eu1 O30 . . . 85.6(6) ?
O111 Eu1 O171 . . . 90.2(5) ?
O111 Eu1 O261 . . . 109.1(5) ?
O111 Eu1 O20 . . . 83.2(6) ?
O111 Eu1 O30 . . . 83.9(6) ?
O171 Eu1 O261 . . . 133.9(5) ?
O171 Eu1 O20 . . . 78.5(5) ?
O171 Eu1 O30 . . . 152.6(5) ?
O261 Eu1 O20 . . . 143.2(5) ?
O261 Eu1 O30 . . . 72.9(5) ?
O20 Eu1 O30 . . . 74.3(6) ?
Eu1 Eu2 Eu3 . . . 82.37(4) ?
Eu1 Eu2 Eu4 . . . 59.73(3) ?
Eu1 Eu2 O1 . . . 92.2(4) ?
Eu1 Eu2 O2 . . . 40.0(3) ?
Eu1 Eu2 O101 . . . 41.1(3) ?
Eu1 Eu2 O241 . . . 139.8(3) ?
Eu1 Eu2 O251 . . . 86.6(4) ?
Eu1 Eu2 O261 . . . 38.4(4) ?
Eu1 Eu2 O271 . . . 97.4(3) ?
Eu1 Eu2 O40 . . . 141.2(4) ?
Eu3 Eu2 Eu4 . . . 59.86(4) ?
Eu3 Eu2 O1 . . . 38.0(3) ?
Eu3 Eu2 O2 . . . 91.3(3) ?
Eu3 Eu2 O101 . . . 41.3(3) ?
Eu3 Eu2 O241 . . . 103.9(3) ?
Eu3 Eu2 O251 . . . 159.0(4) ?
Eu3 Eu2 O261 . . . 98.6(4) ?
Eu3 Eu2 O271 . . . 38.7(3) ?
Eu3 Eu2 O40 . . . 113.9(4) ?
Eu4 Eu2 O1 . . . 39.0(4) ?
Eu4 Eu2 O2 . . . 36.9(3) ?
Eu4 Eu2 O101 . . . 46.7(3) ?
Eu4 Eu2 O241 . . . 88.7(3) ?
Eu4 Eu2 O251 . . . 99.1(4) ?
Eu4 Eu2 O261 . . . 97.9(4) ?
Eu4 Eu2 O271 . . . 98.2(3) ?
Eu4 Eu2 O40 . . . 159.0(4) ?
O1 Eu2 O2 . . . 75.7(5) ?
O1 Eu2 O101 . . . 59.3(4) ?
O1 Eu2 O241 . . . 72.9(4) ?
O1 Eu2 O251 . . . 125.4(5) ?
O1 Eu2 O261 . . . 125.0(5) ?
O1 Eu2 O271 . . . 72.4(5) ?
O1 Eu2 O40 . . . 122.8(6) ?
O2 Eu2 O101 . . . 59.3(4) ?
O2 Eu2 O241 . . . 99.7(5) ?
O2 Eu2 O251 . . . 69.0(5) ?
O2 Eu2 O261 . . . 74.0(5) ?
O2 Eu2 O271 . . . 124.4(5) ?
O2 Eu2 O40 . . . 154.7(5) ?
O101 Eu2 O241 . . . 130.7(4) ?
O101 Eu2 O251 . . . 124.8(5) ?
O101 Eu2 O261 . . . 65.8(5) ?
O101 Eu2 O271 . . . 65.3(5) ?
O101 Eu2 O40 . . . 143.2(5) ?
O241 Eu2 O251 . . . 73.7(5) ?
O241 Eu2 O261 . . . 156.8(5) ?
O241 Eu2 O271 . . . 112.4(5) ?
O241 Eu2 O40 . . . 73.0(5) ?
O251 Eu2 O261 . . . 83.2(5) ?
O251 Eu2 O271 . . . 161.7(5) ?
O251 Eu2 O40 . . . 85.7(6) ?
O261 Eu2 O271 . . . 88.8(5) ?
O261 Eu2 O40 . . . 102.9(6) ?
O271 Eu2 O40 . . . 80.0(5) ?
Eu2 Eu3 Eu4 . . . 60.22(4) ?
Eu2 Eu3 O1 . . . 37.1(3) ?
Eu2 Eu3 C0 . . . 71.0(5) ?
Eu2 Eu3 O101 . . . 49.8(3) ?
Eu2 Eu3 O103 . . . 95.0(4) ?
Eu2 Eu3 O161 . . . 96.0(4) ?
Eu2 Eu3 O211 . . . 98.3(4) ?
Eu2 Eu3 O271 . . . 36.2(3) ?
Eu2 Eu3 O10 . . . 115.9(5) ?
Eu2 Eu3 O60 . . . 167.8(5) ?
Eu4 Eu3 O1 . . . 39.6(4) ?
Eu4 Eu3 C0 . . . 70.3(5) ?
Eu4 Eu3 O101 . . . 47.3(3) ?
Eu4 Eu3 O103 . . . 93.3(4) ?
Eu4 Eu3 O161 . . . 35.9(4) ?
Eu4 Eu3 O211 . . . 110.5(4) ?
Eu4 Eu3 O271 . . . 96.1(3) ?
Eu4 Eu3 O10 . . . 167.9(5) ?
Eu4 Eu3 O60 . . . 107.8(5) ?
O1 Eu3 C0 . . . 92.4(6) ?
O1 Eu3 O101 . . . 65.0(5) ?
O1 Eu3 O103 . . . 119.8(5) ?
O1 Eu3 O161 . . . 71.4(5) ?
O1 Eu3 O211 . . . 81.9(5) ?
O1 Eu3 O271 . . . 69.3(5) ?
O1 Eu3 O10 . . . 144.3(6) ?
O1 Eu3 O60 . . . 132.2(6) ?
C0 Eu3 O101 . . . 27.5(6) ?
C0 Eu3 O103 . . . 27.3(6) ?
C0 Eu3 O161 . . . 76.8(6) ?
C0 Eu3 O211 . . . 167.6(6) ?
C0 Eu3 O271 . . . 76.9(6) ?
C0 Eu3 O10 . . . 97.6(7) ?
C0 Eu3 O60 . . . 108.3(6) ?
O101 Eu3 O103 . . . 54.7(5) ?
O101 Eu3 O161 . . . 67.4(5) ?
O101 Eu3 O211 . . . 145.8(5) ?
O101 Eu3 O271 . . . 70.3(5) ?
O101 Eu3 O10 . . . 120.9(6) ?
O101 Eu3 O60 . . . 124.9(6) ?
O103 Eu3 O161 . . . 86.7(5) ?
O103 Eu3 O211 . . . 156.1(6) ?
O103 Eu3 O271 . . . 88.4(5) ?
O103 Eu3 O10 . . . 75.3(6) ?
O103 Eu3 O60 . . . 87.7(6) ?
O161 Eu3 O211 . . . 111.4(5) ?
O161 Eu3 O271 . . . 131.1(5) ?
O161 Eu3 O10 . . . 144.2(6) ?
O161 Eu3 O60 . . . 72.3(6) ?
O211 Eu3 O271 . . . 90.8(5) ?
O211 Eu3 O10 . . . 81.1(6) ?
O211 Eu3 O60 . . . 83.5(6) ?
O271 Eu3 O10 . . . 79.8(6) ?
O271 Eu3 O60 . . . 156.0(6) ?
O10 Eu3 O60 . . . 76.3(6) ?
Eu1 Eu4 Eu2 . . . 60.02(3) ?
Eu1 Eu4 Eu3 . . . 82.55(4) ?
Eu1 Eu4 O1 . . . 90.9(3) ?
Eu1 Eu4 O2 . . . 39.6(3) ?
Eu1 Eu4 O101 . . . 41.2(3) ?
Eu1 Eu4 O141 . . . 104.4(3) ?
Eu1 Eu4 O151 . . . 159.4(5) ?
Eu1 Eu4 O161 . . . 98.0(4) ?
Eu1 Eu4 O171 . . . 39.1(3) ?
Eu1 Eu4 O50 . . . 113.5(4) ?
Eu2 Eu4 Eu3 . . . 59.92(4) ?
Eu2 Eu4 O1 . . . 37.2(3) ?
Eu2 Eu4 O2 . . . 39.2(4) ?
Eu2 Eu4 O101 . . . 49.3(3) ?
Eu2 Eu4 O141 . . . 89.2(3) ?
Eu2 Eu4 O151 . . . 99.5(4) ?
Eu2 Eu4 O161 . . . 96.6(4) ?
Eu2 Eu4 O171 . . . 99.0(3) ?
Eu2 Eu4 O50 . . . 159.1(4) ?
Eu3 Eu4 O1 . . . 38.6(3) ?
Eu3 Eu4 O2 . . . 93.4(4) ?
Eu3 Eu4 O101 . . . 41.4(3) ?
Eu3 Eu4 O141 . . . 140.1(3) ?
Eu3 Eu4 O151 . . . 85.3(5) ?
Eu3 Eu4 O161 . . . 36.9(4) ?
Eu3 Eu4 O171 . . . 99.1(4) ?
Eu3 Eu4 O50 . . . 140.9(4) ?
O1 Eu4 O2 . . . 76.2(5) ?
O1 Eu4 O101 . . . 60.2(4) ?
O1 Eu4 O141 . . . 101.6(5) ?
O1 Eu4 O151 . . . 69.4(6) ?
O1 Eu4 O161 . . . 71.4(5) ?
O1 Eu4 O171 . . . 124.8(5) ?
O1 Eu4 O50 . . . 155.6(5) ?
O2 Eu4 O101 . . . 62.4(5) ?
O2 Eu4 O141 . . . 71.8(5) ?
O2 Eu4 O151 . . . 125.2(5) ?
O2 Eu4 O161 . . . 125.3(5) ?
O2 Eu4 O171 . . . 73.5(5) ?
O2 Eu4 O50 . . . 122.1(6) ?
O101 Eu4 O141 . . . 133.3(4) ?
O101 Eu4 O151 . . . 125.1(6) ?
O101 Eu4 O161 . . . 63.3(5) ?
O101 Eu4 O171 . . . 65.0(5) ?
O101 Eu4 O50 . . . 140.4(5) ?
O141 Eu4 O151 . . . 75.0(6) ?
O141 Eu4 O161 . . . 156.8(5) ?
O141 Eu4 O171 . . . 111.0(5) ?
O141 Eu4 O50 . . . 72.9(5) ?
O151 Eu4 O161 . . . 81.9(6) ?
O151 Eu4 O171 . . . 160.7(5) ?
O151 Eu4 O50 . . . 86.3(6) ?
O161 Eu4 O171 . . . 90.4(5) ?
O161 Eu4 O50 . . . 104.1(6) ?
O171 Eu4 O50 . . . 78.4(6) ?
Eu2 O1 Eu3 . . . 104.9(5) ?
Eu2 O1 Eu4 . . . 103.8(5) ?
Eu3 O1 Eu4 . . . 101.9(5) ?
Eu1 O2 Eu2 . . . 100.0(5) ?
Eu1 O2 Eu4 . . . 103.1(5) ?
Eu2 O2 Eu4 . . . 103.9(5) ?
Eu1 C0 Eu3 . . . 125.2(9) ?
Eu1 C0 O101 . . . 63.3(12) ?
Eu1 C0 O102 . . . 57.9(12) ?
Eu1 C0 O103 . . . 175.3(16) ?
Eu3 C0 O101 . . . 61.9(11) ?
Eu3 C0 O102 . . . 173.1(18) ?
Eu3 C0 O103 . . . 59.4(11) ?
O101 C0 O102 . . . 121(2) ?
O101 C0 O103 . . . 121(2) ?
O102 C0 O103 . . . 118(2) ?
Eu1 O101 Eu2 . . . 89.1(4) ?
Eu1 O101 Eu3 . . . 176.3(7) ?
Eu1 O101 Eu4 . . . 91.5(5) ?
Eu1 O101 C0 . . . 88.6(13) ?
Eu1 O101 O102 . . . 59.8(5) ?
Eu1 O101 O103 . . . 118.0(7) ?
Eu2 O101 Eu3 . . . 88.8(4) ?
Eu2 O101 Eu4 . . . 84.0(4) ?
Eu2 O101 C0 . . . 134.5(13) ?
Eu2 O101 O102 . . . 125.3(7) ?
Eu2 O101 O103 . . . 129.5(7) ?
Eu3 O101 Eu4 . . . 91.4(4) ?
Eu3 O101 C0 . . . 90.6(13) ?
Eu3 O101 O102 . . . 119.3(8) ?
Eu3 O101 O103 . . . 61.3(5) ?
Eu4 O101 C0 . . . 141.5(14) ?
Eu4 O101 O102 . . . 134.9(8) ?
Eu4 O101 O103 . . . 132.0(7) ?
Eu1 O102 C0 . . . 95.1(14) ?
Eu3 O103 C0 . . . 93.3(13) ?
Eu1 O111 C111 . . . 128.6(12) ?
O111 C111 C112 . . . 121.0(19) ?
O111 C111 C116 . . . 121(2) ?
C112 C111 C116 . . . 118(2) ?
C111 C112 C113 . . . 120(2) ?
C111 C112 C11 . . . 118(2) ?
C113 C112 C11 . . . 121(2) ?
C112 C113 C114 . . . 122(2) ?
C112 C113 H113 . . . 119 ?
C114 C113 H113 . . . 119 ?
C113 C114 C1141 . . . 122.6(19) ?
C113 C114 C115 . . . 117(2) ?
C1141 C114 C115 . . . 121(2) ?
C114 C1141 C1142 . . . 106(2) ?
C114 C1141 C1143 . . . 114(2) ?
C114 C1141 C1144 . . . 107(2) ?
C114 C1141 C1142' . . . 111(3) ?
C114 C1141 C1143' . . . 110(2) ?
C114 C1141 C1144' . . . 109(3) ?
C1142 C1141 C1143 . . . 109(3) ?
C1142 C1141 C1144 . . . 108(3) ?
C1143 C1141 C1144 . . . 112(3) ?
C1142' C1141 C1143' . . . 112(3) ?
C1142' C1141 C1144' . . . 110(3) ?
C1143' C1141 C1144' . . . 105(3) ?
C1141 C1142 H1142a . . . 109 ?
C1141 C1142 H1142b . . . 104 ?
C1141 C1142 H1142c . . . 111 ?
H1142a C1142 H1142b . . . 109 ?
H1142a C1142 H1142c . . . 115 ?
H1142b C1142 H1142c . . . 108 ?
C1141 C1143 H1143a . . . 105 ?
C1141 C1143 H1143b . . . 106 ?
C1141 C1143 H1143c . . . 110 ?
H1143a C1143 H1143b . . . 106 ?
H1143a C1143 H1143c . . . 113 ?
H1143b C1143 H1143c . . . 116 ?
C1141 C1144 H1144a . . . 109 ?
C1141 C1144 H1144b . . . 107 ?
C1141 C1144 H1144c . . . 114 ?
H1144a C1144 H1144b . . . 103 ?
H1144a C1144 H1144c . . . 115 ?
H1144b C1144 H1144c . . . 108 ?
C1141 C1142' H1142'a . . . 114 ?
C1141 C1142' H1142'b . . . 107 ?
C1141 C1142' H1142'c . . . 115 ?
H1142'a C1142' H1142'b . . . 103 ?
H1142'a C1142' H1142'c . . . 114 ?
H1142'b C1142' H1142'c . . . 102 ?
C1141 C1143' H1143'a . . . 106 ?
C1141 C1143' H1143'b . . . 103 ?
C1141 C1143' H1143'c . . . 110 ?
H1143'a C1143' H1143'b . . . 108 ?
H1143'a C1143' H1143'c . . . 115 ?
H1143'b C1143' H1143'c . . . 112 ?
C1141 C1144' H1144'a . . . 103 ?
C1141 C1144' H1144'b . . . 101 ?
C1141 C1144' H1144'c . . . 113 ?
H1144'a C1144' H1144'b . . . 100 ?
H1144'a C1144' H1144'c . . . 122 ?
H1144'b C1144' H1144'c . . . 115 ?
C114 C115 C116 . . . 122(2) ?
C114 C115 H115 . . . 117 ?
C116 C115 H115 . . . 121 ?
C111 C116 C115 . . . 121(2) ?
C111 C116 C17 . . . 121(2) ?
C115 C116 C17 . . . 117(2) ?
C112 C11 C126 . . . 117(2) ?
C112 C11 H11a . . . 108 ?
C112 C11 H11b . . . 109 ?
C126 C11 H11a . . . 109 ?
C126 C11 H11b . . . 112 ?
H11a C11 H11b . . . 101 ?
O121 C121 C122 . . . 117(2) ?
O121 C121 C126 . . . 122(2) ?
C122 C121 C126 . . . 121(2) ?
C121 C122 C123 . . . 122(2) ?
C121 C122 C12 . . . 123(2) ?
C123 C122 C12 . . . 115(2) ?
C122 C123 C124 . . . 119(2) ?
C122 C123 H123 . . . 128 ?
C124 C123 H123 . . . 113 ?
C123 C124 C1241 . . . 120(2) ?
C123 C124 C125 . . . 118(2) ?
C1241 C124 C125 . . . 122(2) ?
C124 C1241 C1242 . . . 110(2) ?
C124 C1241 C1243 . . . 108(2) ?
C124 C1241 C1244 . . . 111(2) ?
C1242 C1241 C1243 . . . 110(3) ?
C1242 C1241 C1244 . . . 107(2) ?
C1243 C1241 C1244 . . . 111(3) ?
C1241 C1242 H1242a . . . 113 ?
C1241 C1242 H1242b . . . 112 ?
C1241 C1242 H1242c . . . 113 ?
H1242a C1242 H1242b . . . 106 ?
H1242a C1242 H1242c . . . 105 ?
H1242b C1242 H1242c . . . 106 ?
C1241 C1243 H1243a . . . 110 ?
C1241 C1243 H1243b . . . 110 ?
C1241 C1243 H1243c . . . 109 ?
H1243a C1243 H1243b . . . 108 ?
H1243a C1243 H1243c . . . 110 ?
H1243b C1243 H1243c . . . 110 ?
C1241 C1244 H1244a . . . 107 ?
C1241 C1244 H1244b . . . 106 ?
C1241 C1244 H1244c . . . 110 ?
H1244a C1244 H1244b . . . 108 ?
H1244a C1244 H1244c . . . 111 ?
H1244b C1244 H1244c . . . 115 ?
C124 C125 C126 . . . 122(2) ?
C124 C125 H125 . . . 116 ?
C126 C125 H125 . . . 122 ?
C11 C126 C121 . . . 122(2) ?
C11 C126 C125 . . . 120(2) ?
C121 C126 C125 . . . 118(2) ?
C122 C12 C136 . . . 111(2) ?
C122 C12 H12a . . . 108 ?
C122 C12 H12b . . . 114 ?
C136 C12 H12a . . . 109 ?
C136 C12 H12b . . . 112 ?
H12a C12 H12b . . . 102 ?
O131 C131 C132 . . . 123(2) ?
O131 C131 C136 . . . 121(2) ?
C132 C131 C136 . . . 116(2) ?
C131 C132 C133 . . . 123(2) ?
C131 C132 C13 . . . 121(2) ?
C133 C132 C13 . . . 116(2) ?
C132 C133 C134 . . . 120(2) ?
C132 C133 H133 . . . 122 ?
C134 C133 H133 . . . 118 ?
C133 C134 C1341 . . . 119(2) ?
C133 C134 C135 . . . 117(2) ?
C1341 C134 C135 . . . 125(3) ?
C134 C1341 C1342 . . . 112(3) ?
C134 C1341 C1343 . . . 117(3) ?
C134 C1341 C1344 . . . 110(3) ?
C1342 C1341 C1343 . . . 99(3) ?
C1342 C1341 C1344 . . . 102(3) ?
C1343 C1341 C1344 . . . 115(3) ?
C1341 C1342 H1342a . . . 114 ?
C1341 C1342 H1342b . . . 105 ?
C1341 C1342 H1342c . . . 111 ?
H1342a C1342 H1342b . . . 103 ?
H1342a C1342 H1342c . . . 115 ?
H1342b C1342 H1342c . . . 108 ?
C1341 C1343 H1343a . . . 114 ?
C1341 C1343 H1343b . . . 113 ?
C1341 C1343 H1343c . . . 109 ?
H1343a C1343 H1343b . . . 110 ?
H1343a C1343 H1343c . . . 102 ?
H1343b C1343 H1343c . . . 108 ?
C1341 C1344 H1344a . . . 115 ?
C1341 C1344 H1344b . . . 117 ?
C1341 C1344 H1344c . . . 110 ?
H1344a C1344 H1344b . . . 106 ?
H1344a C1344 H1344c . . . 101 ?
H1344b C1344 H1344c . . . 107 ?
C134 C135 C136 . . . 121(2) ?
C134 C135 H135 . . . 119 ?
C136 C135 H135 . . . 120 ?
C12 C136 C131 . . . 123(2) ?
C12 C136 C135 . . . 115(2) ?
C131 C136 C135 . . . 122(2) ?
C132 C13 C146 . . . 115(2) ?
C132 C13 H13a . . . 113 ?
C132 C13 H13b . . . 110 ?
C146 C13 H13a . . . 110 ?
C146 C13 H13b . . . 107 ?
H13a C13 H13b . . . 101 ?
Eu4 O141 C141 . . . 129.5(14) ?
O141 C141 C142 . . . 121(2) ?
O141 C141 C146 . . . 121(2) ?
C142 C141 C146 . . . 117(2) ?
C141 C142 C143 . . . 120(2) ?
C141 C142 C14 . . . 122(2) ?
C143 C142 C14 . . . 118(2) ?
C142 C143 C144 . . . 122(3) ?
C142 C143 H143 . . . 114 ?
C144 C143 H143 . . . 124 ?
C143 C144 C1441 . . . 123(2) ?
C143 C144 C145 . . . 114(2) ?
C1441 C144 C145 . . . 123(2) ?
C144 C1441 C1442 . . . 113(3) ?
C144 C1441 C1443 . . . 109(3) ?
C144 C1441 C1444 . . . 105(3) ?
C144 C1441 C1442' . . . 110(3) ?
C144 C1441 C1443' . . . 109(3) ?
C144 C1441 C1444' . . . 110(3) ?
C1442 C1441 C1443 . . . 107(4) ?
C1442 C1441 C1444 . . . 110(4) ?
C1443 C1441 C1444 . . . 113(4) ?
C1442' C1441 C1443' . . . 111(3) ?
C1442' C1441 C1444' . . . 108(4) ?
C1443' C1441 C1444' . . . 109(3) ?
C1441 C1442 H1442a . . . 109 ?
C1441 C1442 H1442b . . . 95 ?
C1441 C1442 H1442c . . . 117 ?
H1442a C1442 H1442b . . . 87 ?
H1442a C1442 H1442c . . . 133 ?
H1442b C1442 H1442c . . . 96 ?
C1441 C1443 H1443a . . . 118 ?
C1441 C1443 H1443b . . . 115 ?
C1441 C1443 H1443c . . . 112 ?
H1443a C1443 H1443b . . . 108 ?
H1443a C1443 H1443c . . . 101 ?
H1443b C1443 H1443c . . . 100 ?
C1441 C1444 H1444a . . . 85 ?
C1441 C1444 H1444b . . . 97 ?
C1441 C1444 H1444c . . . 104 ?
H1444a C1444 H1444b . . . 94 ?
H1444a C1444 H1444c . . . 94 ?
H1444b C1444 H1444c . . . 158 ?
C1441 C1442' H1442'a . . . 117 ?
C1441 C1442' H1442'b . . . 121 ?
C1441 C1442' H1442'c . . . 102 ?
H1442'a C1442' H1442'b . . . 113 ?
H1442'a C1442' H1442'c . . . 99 ?
H1442'b C1442' H1442'c . . . 99 ?
C1441 C1443' H1443'a . . . 114 ?
C1441 C1443' H1443'b . . . 118 ?
C1441 C1443' H1443'c . . . 111 ?
H1443'a C1443' H1443'b . . . 112 ?
H1443'a C1443' H1443'c . . . 96 ?
H1443'b C1443' H1443'c . . . 103 ?
C1441 C1444' H1444'a . . . 96 ?
C1441 C1444' H1444'b . . . 102 ?
C1441 C1444' H1444'c . . . 89 ?
H1444'a C1444' H1444'b . . . 133 ?
H1444'a C1444' H1444'c . . . 102 ?
H1444'b C1444' H1444'c . . . 121 ?
C144 C145 C146 . . . 124(3) ?
C144 C145 H145 . . . 113 ?
C146 C145 H145 . . . 123 ?
C13 C146 C141 . . . 126(2) ?
C13 C146 C145 . . . 112(2) ?
C141 C146 C145 . . . 122(2) ?
C142 C14 C156 . . . 112(2) ?
C142 C14 H14a . . . 108 ?
C142 C14 H14b . . . 108 ?
C156 C14 H14a . . . 111 ?
C156 C14 H14b . . . 113 ?
H14a C14 H14b . . . 105 ?
Eu4 O151 C151 . . . 154.2(16) ?
O151 C151 C152 . . . 119(2) ?
O151 C151 C156 . . . 122(2) ?
C152 C151 C156 . . . 119(2) ?
C151 C152 C153 . . . 118(2) ?
C151 C152 C15 . . . 120(2) ?
C153 C152 C15 . . . 122(2) ?
C152 C153 C154 . . . 123(2) ?
C152 C153 H153 . . . 121 ?
C154 C153 H153 . . . 116 ?
C153 C154 C1541 . . . 121(2) ?
C153 C154 C155 . . . 117(2) ?
C1541 C154 C155 . . . 121(2) ?
C154 C1541 C1542 . . . 107(3) ?
C154 C1541 C1543 . . . 110(3) ?
C154 C1541 C1544 . . . 115(3) ?
C1542 C1541 C1543 . . . 110(4) ?
C1542 C1541 C1544 . . . 109(4) ?
C1543 C1541 C1544 . . . 106(4) ?
C1541 C1542 H1542a . . . 113 ?
C1541 C1542 H1542b . . . 115 ?
C1541 C1542 H1542c . . . 117 ?
H1542a C1542 H1542b . . . 104 ?
H1542a C1542 H1542c . . . 103 ?
H1542b C1542 H1542c . . . 103 ?
C1541 C1543 H1543a . . . 106 ?
C1541 C1543 H1543b . . . 111 ?
C1541 C1543 H1543c . . . 113 ?
H1543a C1543 H1543b . . . 107 ?
H1543a C1543 H1543c . . . 106 ?
H1543b C1543 H1543c . . . 114 ?
C1541 C1544 H1544a . . . 117 ?
C1541 C1544 H1544b . . . 119 ?
C1541 C1544 H1544c . . . 110 ?
H1544a C1544 H1544b . . . 106 ?
H1544a C1544 H1544c . . . 102 ?
H1544b C1544 H1544c . . . 100 ?
C154 C155 C156 . . . 122(3) ?
C154 C155 H155 . . . 115 ?
C156 C155 H155 . . . 123 ?
C14 C156 C151 . . . 118(2) ?
C14 C156 C155 . . . 122(2) ?
C151 C156 C155 . . . 120(2) ?
C152 C15 C166 . . . 117(2) ?
C152 C15 H15a . . . 108 ?
C152 C15 H15b . . . 112 ?
C166 C15 H15a . . . 105 ?
C166 C15 H15b . . . 106 ?
H15a C15 H15b . . . 107 ?
Eu3 O161 Eu4 . . . 107.2(5) ?
Eu3 O161 C161 . . . 141.5(14) ?
Eu4 O161 C161 . . . 110.6(13) ?
O161 C161 C162 . . . 121(2) ?
O161 C161 C166 . . . 119(2) ?
C162 C161 C166 . . . 119(2) ?
C161 C162 C163 . . . 117(2) ?
C161 C162 C16 . . . 121(2) ?
C163 C162 C16 . . . 122(2) ?
C162 C163 C164 . . . 124(2) ?
C162 C163 H163 . . . 114 ?
C164 C163 H163 . . . 122 ?
C163 C164 C1641 . . . 113(2) ?
C163 C164 C165 . . . 115(2) ?
C1641 C164 C165 . . . 132(3) ?
C164 C1641 C1642 . . . 112(3) ?
C164 C1641 C1643 . . . 105(3) ?
C164 C1641 C1644 . . . 107(3) ?
C1642 C1641 C1643 . . . 115(3) ?
C1642 C1641 C1644 . . . 112(3) ?
C1643 C1641 C1644 . . . 106(3) ?
C1641 C1642 H1642a . . . 101 ?
C1641 C1642 H1642b . . . 101 ?
C1641 C1642 H1642c . . . 106 ?
H1642a C1642 H1642b . . . 116 ?
H1642a C1642 H1642c . . . 110 ?
H1642b C1642 H1642c . . . 119 ?
C1641 C1643 H1643a . . . 111 ?
C1641 C1643 H1643b . . . 111 ?
C1641 C1643 H1643c . . . 119 ?
H1643a C1643 H1643b . . . 101 ?
H1643a C1643 H1643c . . . 110 ?
H1643b C1643 H1643c . . . 103 ?
C1641 C1644 H1644a . . . 108 ?
C1641 C1644 H1644b . . . 115 ?
C1641 C1644 H1644c . . . 106 ?
H1644a C1644 H1644b . . . 108 ?
H1644a C1644 H1644c . . . 108 ?
H1644b C1644 H1644c . . . 111 ?
C164 C165 C166 . . . 126(2) ?
C164 C165 H165 . . . 117 ?
C166 C165 H165 . . . 117 ?
C15 C166 C161 . . . 123(2) ?
C15 C166 C165 . . . 117(2) ?
C161 C166 C165 . . . 120(2) ?
C162 C16 C172 . . . 113(2) ?
C162 C16 H16a . . . 104 ?
C162 C16 H16b . . . 104 ?
C172 C16 H16a . . . 113 ?
C172 C16 H16b . . . 116 ?
H16a C16 H16b . . . 105 ?
Eu1 O171 Eu4 . . . 102.6(5) ?
Eu1 O171 C171 . . . 127.6(13) ?
Eu4 O171 C171 . . . 129.8(13) ?
O171 C171 C172 . . . 121(2) ?
O171 C171 C176 . . . 119.8(19) ?
C172 C171 C176 . . . 118(2) ?
C16 C172 C171 . . . 121(2) ?
C16 C172 C173 . . . 117(2) ?
C171 C172 C173 . . . 122(2) ?
C172 C173 C174 . . . 121(2) ?
C172 C173 H173 . . . 121 ?
C174 C173 H173 . . . 118 ?
C173 C174 C1741 . . . 123(2) ?
C173 C174 C175 . . . 117(2) ?
C1741 C174 C175 . . . 120(2) ?
C174 C1741 C1742 . . . 108(3) ?
C174 C1741 C1743 . . . 106(3) ?
C174 C1741 C1744 . . . 114(2) ?
C174 C1741 C1742' . . . 110(3) ?
C174 C1741 C1743' . . . 106(3) ?
C174 C1741 C1744' . . . 112(3) ?
C1742 C1741 C1743 . . . 110(3) ?
C1742 C1741 C1744 . . . 111(3) ?
C1743 C1741 C1744 . . . 108(3) ?
C1742' C1741 C1743' . . . 109(3) ?
C1742' C1741 C1744' . . . 107(3) ?
C1743' C1741 C1744' . . . 113(3) ?
C1741 C1742 H1742a . . . 111 ?
C1741 C1742 H1742b . . . 122 ?
C1741 C1742 H1742c . . . 107 ?
H1742a C1742 H1742b . . . 112 ?
H1742a C1742 H1742c . . . 96 ?
H1742b C1742 H1742c . . . 105 ?
C1741 C1743 H1743a . . . 107 ?
C1741 C1743 H1743b . . . 112 ?
C1741 C1743 H1743c . . . 104 ?
H1743a C1743 H1743b . . . 113 ?
H1743a C1743 H1743c . . . 107 ?
H1743b C1743 H1743c . . . 112 ?
C1741 C1744 H1744a . . . 107 ?
C1741 C1744 H1744b . . . 115 ?
C1741 C1744 H1744c . . . 101 ?
H1744a C1744 H1744b . . . 124 ?
H1744a C1744 H1744c . . . 98 ?
H1744b C1744 H1744c . . . 109 ?
C1741 C1742' H1742'a . . . 107 ?
C1741 C1742' H1742'b . . . 113 ?
C1741 C1742' H1742'c . . . 101 ?
H1742'a C1742' H1742'b . . . 125 ?
H1742'a C1742' H1742'c . . . 101 ?
H1742'b C1742' H1742'c . . . 108 ?
C1741 C1743' H1743'a . . . 114 ?
C1741 C1743' H1743'b . . . 117 ?
C1741 C1743' H1743'c . . . 107 ?
H1743'a C1743' H1743'b . . . 113 ?
H1743'a C1743' H1743'c . . . 101 ?
H1743'b C1743' H1743'c . . . 103 ?
C1741 C1744' H1744'a . . . 114 ?
C1741 C1744' H1744'b . . . 117 ?
C1741 C1744' H1744'c . . . 108 ?
H1744'a C1744' H1744'b . . . 110 ?
H1744'a C1744' H1744'c . . . 104 ?
H1744'b C1744' H1744'c . . . 104 ?
C174 C175 C176 . . . 122(2) ?
C174 C175 H175 . . . 119 ?
C176 C175 H175 . . . 119 ?
C171 C176 C175 . . . 119(2) ?
C171 C176 C17 . . . 122(2) ?
C175 C176 C17 . . . 119(2) ?
C116 C17 C176 . . . 120(2) ?
C116 C17 H17a . . . 110 ?
C116 C17 H17b . . . 108 ?
C176 C17 H17a . . . 107 ?
C176 C17 H17b . . . 107 ?
H17a C17 H17b . . . 102 ?
Eu3 O211 C211 . . . 132.4(13) ?
O211 C211 C212 . . . 117(2) ?
O211 C211 C216 . . . 126(2) ?
C212 C211 C216 . . . 117(2) ?
C211 C212 C213 . . . 121(2) ?
C211 C212 C21 . . . 120(2) ?
C213 C212 C21 . . . 120(2) ?
C212 C213 C214 . . . 121(3) ?
C212 C213 H213 . . . 118 ?
C214 C213 H213 . . . 121 ?
C213 C214 C2141 . . . 121(2) ?
C213 C214 C215 . . . 120(3) ?
C2141 C214 C215 . . . 118(2) ?
C214 C2141 C2142 . . . 117(2) ?
C214 C2141 C2143 . . . 108(2) ?
C214 C2141 C2144 . . . 105(3) ?
C214 C2141 C2142' . . . 103(3) ?
C214 C2141 C2143' . . . 114(3) ?
C214 C2141 C2144' . . . 112(3) ?
C2142 C2141 C2143 . . . 113(3) ?
C2142 C2141 C2144 . . . 107(3) ?
C2143 C2141 C2144 . . . 106(3) ?
C2142' C2141 C2143' . . . 106(4) ?
C2142' C2141 C2144' . . . 109(4) ?
C2143' C2141 C2144' . . . 112(4) ?
C2141 C2142 H2142a . . . 112 ?
C2141 C2142 H2142b . . . 107 ?
C2141 C2142 H2142c . . . 113 ?
H2142a C2142 H2142b . . . 105 ?
H2142a C2142 H2142c . . . 113 ?
H2142b C2142 H2142c . . . 107 ?
C2141 C2143 H2143a . . . 117 ?
C2141 C2143 H2143b . . . 113 ?
C2141 C2143 H2143c . . . 112 ?
H2143a C2143 H2143b . . . 106 ?
H2143a C2143 H2143c . . . 105 ?
H2143b C2143 H2143c . . . 103 ?
C2141 C2144 H2144a . . . 111 ?
C2141 C2144 H2144b . . . 108 ?
C2141 C2144 H2144c . . . 113 ?
H2144a C2144 H2144b . . . 105 ?
H2144a C2144 H2144c . . . 110 ?
H2144b C2144 H2144c . . . 110 ?
C2141 C2142' H2142'a . . . 108 ?
C2141 C2142' H2142'b . . . 109 ?
C2141 C2142' H2142'c . . . 111 ?
H2142'a C2142' H2142'b . . . 105 ?
H2142'a C2142' H2142'c . . . 110 ?
H2142'b C2142' H2142'c . . . 113 ?
C2141 C2143' H2143'a . . . 111 ?
C2141 C2143' H2143'b . . . 108 ?
C2141 C2143' H2143'c . . . 119 ?
H2143'a C2143' H2143'b . . . 99 ?
H2143'a C2143' H2143'c . . . 110 ?
H2143'b C2143' H2143'c . . . 108 ?
C2141 C2144' H2144'a . . . 113 ?
C2141 C2144' H2144'b . . . 112 ?
C2141 C2144' H2144'c . . . 112 ?
H2144'a C2144' H2144'b . . . 107 ?
H2144'a C2144' H2144'c . . . 106 ?
H2144'b C2144' H2144'c . . . 107 ?
C214 C215 C216 . . . 120(2) ?
C214 C215 H215 . . . 120 ?
C216 C215 H215 . . . 120(3) ?
C211 C216 C215 . . . 121(2) ?
C211 C216 C27 . . . 120(2) ?
C215 C216 C27 . . . 120(2) ?
C212 C21 C226 . . . 116(2) ?
C212 C21 H21a . . . 107 ?
C212 C21 H21b . . . 107 ?
C226 C21 H21a . . . 111 ?
C226 C21 H21b . . . 112 ?
H21a C21 H21b . . . 102 ?
O221 C221 C222 . . . 120(2) ?
O221 C221 C226 . . . 123(2) ?
C222 C221 C226 . . . 117(2) ?
C221 C222 C223 . . . 121(2) ?
C221 C222 C22 . . . 117(2) ?
C223 C222 C22 . . . 122(2) ?
C222 C223 C224 . . . 125(3) ?
C222 C223 H223 . . . 115 ?
C224 C223 H223 . . . 121 ?
C223 C224 C2241 . . . 123(2) ?
C223 C224 C225 . . . 115(3) ?
C2241 C224 C225 . . . 122(3) ?
C224 C2241 C2242 . . . 107(3) ?
C224 C2241 C2243 . . . 114(3) ?
C224 C2241 C2244 . . . 104(3) ?
C224 C2241 C2242' . . . 110(3) ?
C224 C2241 C2243' . . . 106(3) ?
C224 C2241 C2244' . . . 111(3) ?
C2242 C2241 C2243 . . . 114(3) ?
C2242 C2241 C2244 . . . 111(3) ?
C2243 C2241 C2244 . . . 107(3) ?
C2242' C2241 C2243' . . . 106(3) ?
C2242' C2241 C2244' . . . 114(3) ?
C2243' C2241 C2244' . . . 110(4) ?
C2241 C2242 H2242a . . . 114 ?
C2241 C2242 H2242b . . . 105 ?
C2241 C2242 H2242c . . . 114 ?
H2242a C2242 H2242b . . . 102 ?
H2242a C2242 H2242c . . . 114 ?
H2242b C2242 H2242c . . . 106 ?
C2241 C2243 H2243a . . . 115 ?
C2241 C2243 H2243b . . . 117 ?
C2241 C2243 H2243c . . . 105 ?
H2243a C2243 H2243b . . . 113 ?
H2243a C2243 H2243c . . . 99 ?
H2243b C2243 H2243c . . . 105 ?
C2241 C2244 H2244a . . . 110 ?
C2241 C2244 H2244b . . . 111 ?
C2241 C2244 H2244c . . . 112 ?
H2244a C2244 H2244b . . . 105 ?
H2244a C2244 H2244c . . . 106 ?
H2244b C2244 H2244c . . . 112 ?
C2241 C2242' H2242'a . . . 113 ?
C2241 C2242' H2242'b . . . 115 ?
C2241 C2242' H2242'c . . . 105 ?
H2242'a C2242' H2242'b . . . 114 ?
H2242'a C2242' H2242'c . . . 102 ?
H2242'b C2242' H2242'c . . . 108 ?
C2241 C2243' H2243'a . . . 106 ?
C2241 C2243' H2243'b . . . 125 ?
C2241 C2243' H2243'c . . . 100 ?
H2243'a C2243' H2243'b . . . 118 ?
H2243'a C2243' H2243'c . . . 90 ?
H2243'b C2243' H2243'c . . . 110 ?
C2241 C2244' H2244'a . . . 107 ?
C2241 C2244' H2244'b . . . 126 ?
C2241 C2244' H2244'c . . . 100 ?
H2244'a C2244' H2244'b . . . 117 ?
H2244'a C2244' H2244'c . . . 90 ?
H2244'b C2244' H2244'c . . . 108 ?
C224 C225 C226 . . . 122(3) ?
C224 C225 H225 . . . 122 ?
C226 C225 H225 . . . 116 ?
C21 C226 C221 . . . 123(2) ?
C21 C226 C225 . . . 116(2) ?
C221 C226 C225 . . . 120(3) ?
C222 C22 C236 . . . 112(2) ?
C222 C22 H22a . . . 113 ?
C222 C22 H22b . . . 113 ?
C236 C22 H22a . . . 108 ?
C236 C22 H22b . . . 110 ?
H22a C22 H22b . . . 101 ?
O231 C231 C232 . . . 116(2) ?
O231 C231 C236 . . . 116(2) ?
C232 C231 C236 . . . 127(2) ?
C231 C232 C233 . . . 119(3) ?
C231 C232 C23 . . . 123(2) ?
C233 C232 C23 . . . 118(3) ?
C232 C233 C234 . . . 118(3) ?
C232 C233 H233 . . . 123 ?
C234 C233 H233 . . . 118 ?
C233 C234 C2341 . . . 117(3) ?
C233 C234 C235 . . . 121(3) ?
C2341 C234 C235 . . . 122(3) ?
C234 C2341 C2342 . . . 107(3) ?
C234 C2341 C2343 . . . 113(3) ?
C234 C2341 C2344 . . . 104(3) ?
C234 C2341 C2342' . . . 115(3) ?
C234 C2341 C2343' . . . 107(3) ?
C234 C2341 C2344' . . . 103(3) ?
C2342 C2341 C2343 . . . 110(3) ?
C2342 C2341 C2344 . . . 113(3) ?
C2343 C2341 C2344 . . . 111(3) ?
C2342' C2341 C2343' . . . 104(4) ?
C2342' C2341 C2344' . . . 114(4) ?
C2343' C2341 C2344' . . . 115(4) ?
C2341 C2342 H2342a . . . 120 ?
C2341 C2342 H2342b . . . 98 ?
C2341 C2342 H2342c . . . 119 ?
H2342a C2342 H2342b . . . 88 ?
H2342a C2342 H2342c . . . 121 ?
H2342b C2342 H2342c . . . 87 ?
C2341 C2343 H2343a . . . 108 ?
C2341 C2343 H2343b . . . 101 ?
C2341 C2343 H2343c . . . 117 ?
H2343a C2343 H2343b . . . 102 ?
H2343a C2343 H2343c . . . 118 ?
H2343b C2343 H2343c . . . 107 ?
C2341 C2344 H2344a . . . 98 ?
C2341 C2344 H2344b . . . 94 ?
C2341 C2344 H2344c . . . 123 ?
H2344a C2344 H2344b . . . 88 ?
H2344a C2344 H2344c . . . 129 ?
H2344b C2344 H2344c . . . 115 ?
C2341 C2342' H2342'a . . . 106 ?
C2341 C2342' H2342'b . . . 96 ?
C2341 C2342' H2342'c . . . 124 ?
H2342'a C2342' H2342'b . . . 87 ?
H2342'a C2342' H2342'c . . . 128 ?
H2342'b C2342' H2342'c . . . 100 ?
C2341 C2343' H2343'a . . . 110 ?
C2341 C2343' H2343'b . . . 99 ?
C2341 C2343' H2343'c . . . 126 ?
H2343'a C2343' H2343'b . . . 91 ?
H2343'a C2343' H2343'c . . . 120 ?
H2343'b C2343' H2343'c . . . 99 ?
C2341 C2344' H2344'a . . . 105 ?
C2341 C2344' H2344'b . . . 94 ?
C2341 C2344' H2344'c . . . 125 ?
H2344'a C2344' H2344'b . . . 89 ?
H2344'a C2344' H2344'c . . . 127 ?
H2344'b C2344' H2344'c . . . 103 ?
C234 C235 C236 . . . 119(3) ?
C234 C235 H235 . . . 118 ?
C236 C235 H235 . . . 123 ?
C22 C236 C231 . . . 129(2) ?
C22 C236 C235 . . . 117(2) ?
C231 C236 C235 . . . 114(2) ?
C232 C23 C246 . . . 114(2) ?
C232 C23 H23a . . . 110 ?
C232 C23 H23b . . . 109 ?
C246 C23 H23a . . . 110 ?
C246 C23 H23b . . . 112 ?
H23a C23 H23b . . . 101 ?
Eu2 O241 C241 . . . 124.2(13) ?
O241 C241 C242 . . . 117(2) ?
O241 C241 C246 . . . 121(2) ?
C242 C241 C246 . . . 122(2) ?
C241 C242 C243 . . . 113(2) ?
C241 C242 C24 . . . 127(2) ?
C243 C242 C24 . . . 121(2) ?
C242 C243 C244 . . . 126(2) ?
C242 C243 H243 . . . 118 ?
C244 C243 H243 . . . 117 ?
C243 C244 C2441 . . . 120(2) ?
C243 C244 C245 . . . 117(2) ?
C2441 C244 C245 . . . 122(2) ?
C244 C2441 C2442 . . . 111(3) ?
C244 C2441 C2443 . . . 107(2) ?
C244 C2441 C2444 . . . 109(3) ?
C244 C2441 C2442' . . . 107(3) ?
C244 C2441 C2443' . . . 113(3) ?
C244 C2441 C2444' . . . 109(3) ?
C2442 C2441 C2443 . . . 112(3) ?
C2442 C2441 C2444 . . . 107(3) ?
C2443 C2441 C2444 . . . 111(3) ?
C2442' C2441 C2443' . . . 108(3) ?
C2442' C2441 C2444' . . . 109(3) ?
C2443' C2441 C2444' . . . 110(3) ?
C2441 C2442 H2442a . . . 119 ?
C2441 C2442 H2442b . . . 116 ?
C2441 C2442 H2442c . . . 114 ?
H2442a C2442 H2442b . . . 103 ?
H2442a C2442 H2442c . . . 100 ?
H2442b C2442 H2442c . . . 102 ?
C2441 C2443 H2443a . . . 111 ?
C2441 C2443 H2443b . . . 105 ?
C2441 C2443 H2443c . . . 119 ?
H2443a C2443 H2443b . . . 98 ?
H2443a C2443 H2443c . . . 112 ?
H2443b C2443 H2443c . . . 110 ?
C2441 C2444 H2444a . . . 114 ?
C2441 C2444 H2444b . . . 111 ?
C2441 C2444 H2444c . . . 119 ?
H2444a C2444 H2444b . . . 97 ?
H2444a C2444 H2444c . . . 107 ?
H2444b C2444 H2444c . . . 108 ?
C2441 C2442' H2442'a . . . 114 ?
C2441 C2442' H2442'b . . . 121 ?
C2441 C2442' H2442'c . . . 111 ?
H2442'a C2442' H2442'b . . . 107 ?
H2442'a C2442' H2442'c . . . 94 ?
H2442'b C2442' H2442'c . . . 106 ?
C2441 C2443' H2443'a . . . 112 ?
C2441 C2443' H2443'b . . . 109 ?
C2441 C2443' H2443'c . . . 113 ?
H2443'a C2443' H2443'b . . . 103 ?
H2443'a C2443' H2443'c . . . 108 ?
H2443'b C2443' H2443'c . . . 112 ?
C2441 C2444' H2444'a . . . 114 ?
C2441 C2444' H2444'b . . . 114 ?
C2441 C2444' H2444'c . . . 113 ?
H2444'a C2444' H2444'b . . . 103 ?
H2444'a C2444' H2444'c . . . 104 ?
H2444'b C2444' H2444'c . . . 108 ?
C244 C245 C246 . . . 123(2) ?
C244 C245 H245 . . . 121 ?
C246 C245 H245 . . . 116 ?
C23 C246 C241 . . . 121(2) ?
C23 C246 C245 . . . 120(2) ?
C241 C246 C245 . . . 120(2) ?
C242 C24 C256 . . . 109(2) ?
C242 C24 H24a . . . 113 ?
C242 C24 H24b . . . 112 ?
C256 C24 H24a . . . 110 ?
C256 C24 H24b . . . 111 ?
H24a C24 H24b . . . 102 ?
Eu2 O251 C251 . . . 148.1(15) ?
O251 C251 C252 . . . 122(2) ?
O251 C251 C256 . . . 120(2) ?
C252 C251 C256 . . . 118(2) ?
C251 C252 C253 . . . 121(2) ?
C251 C252 C25 . . . 120(2) ?
C253 C252 C25 . . . 120(2) ?
C252 C253 C254 . . . 120(2) ?
C252 C253 H253 . . . 121 ?
C254 C253 H253 . . . 119 ?
C253 C254 C2541 . . . 120(2) ?
C253 C254 C255 . . . 119(2) ?
C2541 C254 C255 . . . 121(2) ?
C254 C2541 C2542 . . . 116(2) ?
C254 C2541 C2543 . . . 113(3) ?
C254 C2541 C2544 . . . 110(2) ?
C2542 C2541 C2543 . . . 110(3) ?
C2542 C2541 C2544 . . . 103(3) ?
C2543 C2541 C2544 . . . 103(3) ?
C2541 C2542 H2542a . . . 115 ?
C2541 C2542 H2542b . . . 107 ?
C2541 C2542 H2542c . . . 110 ?
H2542a C2542 H2542b . . . 106 ?
H2542a C2542 H2542c . . . 112 ?
H2542b C2542 H2542c . . . 106 ?
C2541 C2543 H2543a . . . 116 ?
C2541 C2543 H2543b . . . 112 ?
C2541 C2543 H2543c . . . 112 ?
H2543a C2543 H2543b . . . 108 ?
H2543a C2543 H2543c . . . 104 ?
H2543b C2543 H2543c . . . 105 ?
C2541 C2544 H2544a . . . 118 ?
C2541 C2544 H2544b . . . 113 ?
C2541 C2544 H2544c . . . 112 ?
H2544a C2544 H2544b . . . 105 ?
H2544a C2544 H2544c . . . 106 ?
H2544b C2544 H2544c . . . 102 ?
C254 C255 C256 . . . 121(2) ?
C254 C255 H255 . . . 122 ?
C256 C255 H255 . . . 118 ?
C24 C256 C251 . . . 119(2) ?
C24 C256 C255 . . . 120(2) ?
C251 C256 C255 . . . 120(2) ?
C252 C25 C266 . . . 115(2) ?
C252 C25 H25a . . . 110 ?
C252 C25 H25b . . . 111 ?
C266 C25 H25a . . . 109 ?
C266 C25 H25b . . . 110 ?
H25a C25 H25b . . . 101 ?
Eu1 O261 Eu2 . . . 105.4(6) ?
Eu1 O261 C261 . . . 141.3(13) ?
Eu2 O261 C261 . . . 112.5(12) ?
O261 C261 C262 . . . 116.2(19) ?
O261 C261 C266 . . . 121(2) ?
C262 C261 C266 . . . 122(2) ?
C261 C262 C263 . . . 115(2) ?
C261 C262 C26 . . . 123(2) ?
C263 C262 C26 . . . 121(2) ?
C262 C263 C264 . . . 124(2) ?
C262 C263 H263 . . . 119 ?
C264 C263 H263 . . . 116 ?
C263 C264 C2641 . . . 121(2) ?
C263 C264 C265 . . . 116(2) ?
C2641 C264 C265 . . . 123(2) ?
C264 C2641 C2642 . . . 110(2) ?
C264 C2641 C2643 . . . 113(2) ?
C264 C2641 C2644 . . . 116(2) ?
C2642 C2641 C2643 . . . 103(2) ?
C2642 C2641 C2644 . . . 108(2) ?
C2643 C2641 C2644 . . . 105(2) ?
C2641 C2642 H2642a . . . 113 ?
C2641 C2642 H2642b . . . 112 ?
C2641 C2642 H2642c . . . 109 ?
H2642a C2642 H2642b . . . 109 ?
H2642a C2642 H2642c . . . 108 ?
H2642b C2642 H2642c . . . 107 ?
C2641 C2643 H2643a . . . 116 ?
C2641 C2643 H2643b . . . 112 ?
C2641 C2643 H2643c . . . 115 ?
H2643a C2643 H2643b . . . 104 ?
H2643a C2643 H2643c . . . 106 ?
H2643b C2643 H2643c . . . 103 ?
C2641 C2644 H2644a . . . 111 ?
C2641 C2644 H2644b . . . 106 ?
C2641 C2644 H2644c . . . 110 ?
H2644a C2644 H2644b . . . 109 ?
H2644a C2644 H2644c . . . 112 ?
H2644b C2644 H2644c . . . 110 ?
C264 C265 C266 . . . 124(2) ?
C264 C265 H265 . . . 117 ?
C266 C265 H265 . . . 119 ?
C25 C266 C261 . . . 120(2) ?
C25 C266 C265 . . . 122(2) ?
C261 C266 C265 . . . 118(2) ?
C262 C26 C276 . . . 114.6(18) ?
C262 C26 H26a . . . 107 ?
C262 C26 H26b . . . 115 ?
C276 C26 H26a . . . 107.4 ?
C276 C26 H26b . . . 107 ?
H26a C26 H26b . . . 104 ?
Eu2 O271 Eu3 . . . 105.1(5) ?
Eu2 O271 C271 . . . 132.2(12) ?
Eu3 O271 C271 . . . 122.7(12) ?
O271 C271 C272 . . . 120.7(17) ?
O271 C271 C276 . . . 127.1(19) ?
C272 C271 C276 . . . 112(2) ?
C271 C272 C273 . . . 119(2) ?
C271 C272 C27 . . . 116(2) ?
C273 C272 C27 . . . 125(2) ?
C272 C273 C274 . . . 125(2) ?
C272 C273 H273 . . . 116 ?
C274 C273 H273 . . . 120 ?
C273 C274 C2741 . . . 120(2) ?
C273 C274 C275 . . . 117(2) ?
C2741 C274 C275 . . . 123(2) ?
C274 C2741 C2742 . . . 109(2) ?
C274 C2741 C2743 . . . 114(2) ?
C274 C2741 C2744 . . . 107(3) ?
C274 C2741 C2742' . . . 114(2) ?
C274 C2741 C2743' . . . 107(3) ?
C274 C2741 C2744' . . . 110(3) ?
C2742 C2741 C2743 . . . 109(3) ?
C2742 C2741 C2744 . . . 111(3) ?
C2743 C2741 C2744 . . . 107(3) ?
C2742' C2741 C2743' . . . 106(3) ?
C2742' C2741 C2744' . . . 115(3) ?
C2743' C2741 C2744' . . . 104(3) ?
C2741 C2742 H2742a . . . 104 ?
C2741 C2742 H2742b . . . 104 ?
C2741 C2742 H2742c . . . 116 ?
H2742a C2742 H2742b . . . 98 ?
H2742a C2742 H2742c . . . 116 ?
H2742b C2742 H2742c . . . 116 ?
C2741 C2743 H2743a . . . 112 ?
C2741 C2743 H2743b . . . 108 ?
C2741 C2743 H2743c . . . 112 ?
H2743a C2743 H2743b . . . 107 ?
H2743a C2743 H2743c . . . 111 ?
H2743b C2743 H2743c . . . 108 ?
C2741 C2744 H2744a . . . 118 ?
C2741 C2744 H2744b . . . 109 ?
C2741 C2744 H2744c . . . 114 ?
H2744a C2744 H2744b . . . 103 ?
H2744a C2744 H2744c . . . 110 ?
H2744b C2744 H2744c . . . 101 ?
C2741 C2742' H2742'a . . . 111 ?
C2741 C2742' H2742'b . . . 102 ?
C2741 C2742' H2742'c . . . 125 ?
H2742'a C2742' H2742'b . . . 91 ?
H2742'a C2742' H2742'c . . . 118 ?
H2742'b C2742' H2742'c . . . 102 ?
C2741 C2743' H2743'a . . . 109 ?
C2741 C2743' H2743'b . . . 109 ?
C2741 C2743' H2743'c . . . 118 ?
H2743'a C2743' H2743'b . . . 100 ?
H2743'a C2743' H2743'c . . . 108 ?
H2743'b C2743' H2743'c . . . 111 ?
C2741 C2744' H2744'a . . . 112 ?
C2741 C2744' H2744'b . . . 107 ?
C2741 C2744' H2744'c . . . 118 ?
H2744'a C2744' H2744'b . . . 100 ?
H2744'a C2744' H2744'c . . . 112 ?
H2744'b C2744' H2744'c . . . 106 ?
C274 C275 C276 . . . 122(2) ?
C274 C275 H275 . . . 119 ?
C276 C275 H275 . . . 119 ?
C26 C276 C271 . . . 115(2) ?
C26 C276 C275 . . . 120(2) ?
C271 C276 C275 . . . 125(2) ?
C216 C27 C272 . . . 116.3(18) ?
C216 C27 H27a . . . 109 ?
C216 C27 H27b . . . 110 ?
C272 C27 H27a . . . 109 ?
C272 C27 H27b . . . 108.4 ?
H27a C27 H27b . . . 104 ?
Eu3 O10 S10 . . . 147.3(13) ?
Eu3 O10 S10' . . . 168(2) ?
O10 S10 C101 . . . 110(2) ?
O10 S10 C102 . . . 102(2) ?
C101 S10 C102 . . . 103(3) ?
O10 S10' C101 . . . 133(4) ?
O10 S10' C102 . . . 116(3) ?
C101 S10' C102 . . . 111(4) ?
S10 C101 H101a . . . 116 ?
S10 C101 H101b . . . 115 ?
S10 C101 H101c . . . 121 ?
S10' C101 H101'a . . . 110 ?
S10' C101 H101'b . . . 116 ?
S10' C101 H101'c . . . 121 ?
H101a C101 H101b . . . 97 ?
H101a C101 H101c . . . 101 ?
H101b C101 H101c . . . 103 ?
H101'a C101 H101'b . . . 110 ?
H101'a C101 H101'c . . . 102 ?
H101'b C101 H101'c . . . 96 ?
S10 C102 H102a . . . 122 ?
S10 C102 H102b . . . 110 ?
S10 C102 H102c . . . 110 ?
S10' C102 H102'a . . . 104 ?
S10' C102 H102'b . . . 128 ?
S10' C102 H102'c . . . 115 ?
H102a C102 H102b . . . 107 ?
H102a C102 H102c . . . 107 ?
H102b C102 H102c . . . 98 ?
H102'a C102 H102'b . . . 101 ?
H102'a C102 H102'c . . . 100 ?
H102'b C102 H102'c . . . 105 ?
Eu1 O20 S20 . . . 127.8(11) ?
Eu1 O20 S20' . . . 148(2) ?
O20 S20 C201 . . . 99.6(17) ?
O20 S20 C202 . . . 113(2) ?
C201 S20 C202 . . . 98(2) ?
O20 S20' C201 . . . 105(3) ?
O20 S20' C202 . . . 131(4) ?
C201 S20' C202 . . . 110(3) ?
S20 C201 H201a . . . 113 ?
S20 C201 H201b . . . 108 ?
S20 C201 H201c . . . 110 ?
S20' C201 H201'a . . . 101 ?
S20' C201 H201'b . . . 116 ?
S20' C201 H201'c . . . 113 ?
H201a C201 H201b . . . 105 ?
H201a C201 H201c . . . 113 ?
H201b C201 H201c . . . 108 ?
H201'a C201 H201'b . . . 113 ?
H201'a C201 H201'c . . . 105 ?
H201'b C201 H201'c . . . 108 ?
S20 C202 H202a . . . 116 ?
S20 C202 H202b . . . 106 ?
S20 C202 H202c . . . 104 ?
S20' C202 H202'a . . . 96 ?
S20' C202 H202'b . . . 122 ?
S20' C202 H202'c . . . 118 ?
H202a C202 H202b . . . 117 ?
H202a C202 H202c . . . 110 ?
H202b C202 H202c . . . 102 ?
H202'a C202 H202'b . . . 103 ?
H202'a C202 H202'c . . . 102 ?
H202'b C202 H202'c . . . 111 ?
Eu1 O30 S30 . . . 137.9(11) ?
Eu1 O30 S30' . . . 169(2) ?
O30 S30 C301 . . . 110(2) ?
O30 S30 C302 . . . 103(2) ?
C301 S30 C302 . . . 111(3) ?
O30 S30' C301 . . . 99(5) ?
O30 S30' C302 . . . 74(3) ?
C301 S30' C302 . . . 107(5) ?
S30 C301 H301a . . . 131 ?
S30 C301 H301b . . . 108 ?
S30 C301 H301c . . . 114 ?
S30' C301 H301'a . . . 134 ?
S30' C301 H301'b . . . 115 ?
S30' C301 H301'c . . . 117 ?
H301a C301 H301b . . . 100 ?
H301a C301 H301c . . . 106 ?
H301b C301 H301c . . . 89 ?
H301c C301 H301'c . . . 104 ?
H301'a C301 H301'b . . . 96 ?
H301'a C301 H301'c . . . 93 ?
H301'b C301 H301'c . . . 93 ?
S30 C302 H302a . . . 112 ?
S30 C302 H302b . . . 115 ?
S30 C302 H302c . . . 112 ?
S30' C302 H302'a . . . 122 ?
S30' C302 H302'b . . . 118 ?
S30' C302 H302'c . . . 115 ?
H302c C302 H302'c . . . 104 ?
H302'a C302 H302'b . . . 99 ?
H302'a C302 H302'c . . . 99 ?
H302'b C302 H302'c . . . 100 ?
Eu2 O40 S40 . . . 173.7(12) ?
Eu2 O40 S40' . . . 132.6(13) ?
O40 S40 C401 . . . 105.4(13) ?
O40 S40 C402 . . . 104.3(14) ?
C401 S40 C402 . . . 100.2(16) ?
O40 S40' C401 . . . 104.8(19) ?
O40 S40' C402 . . . 105.7(19) ?
C401 S40' C402 . . . 113(2) ?
S40 C401 H401a . . . 116 ?
S40 C401 H401b . . . 114 ?
S40 C401 H401c . . . 114 ?
S40' C401 H401'a . . . 117 ?
S40' C401 H401'b . . . 113 ?
S40' C401 H401'c . . . 113 ?
H401a C401 H401b . . . 105 ?
H401a C401 H401c . . . 105 ?
H401b C401 H401c . . . 102 ?
H401'a C401 H401'b . . . 106 ?
H401'a C401 H401'c . . . 106 ?
H401'b C401 H401'c . . . 101 ?
S40 C402 H402a . . . 114 ?
S40 C402 H402b . . . 109 ?
S40 C402 H402c . . . 114 ?
S40' C402 H402'a . . . 114 ?
S40' C402 H402'b . . . 115 ?
S40' C402 H402'c . . . 110 ?
H402a C402 H402b . . . 104 ?
H402a C402 H402c . . . 111 ?
H402b C402 H402c . . . 104 ?
H402'a C402 H402'b . . . 109 ?
H402'a C402 H402'c . . . 103 ?
H402'b C402 H402'c . . . 104 ?
Eu4 O50 S50 . . . 137.9(12) ?
Eu4 O50 S50' . . . 168.2(13) ?
O50 S50 C501 . . . 109.9(16) ?
O50 S50 C502 . . . 107(2) ?
C501 S50 C502 . . . 106(2) ?
O50 S50' C501 . . . 99.7(18) ?
O50 S50' C502 . . . 111(3) ?
C501 S50' C502 . . . 98(2) ?
S50 C501 H501a . . . 113 ?
S50 C501 H501b . . . 115 ?
S50 C501 H501c . . . 113 ?
S50' C501 H501'a . . . 115 ?
S50' C501 H501'b . . . 109 ?
S50' C501 H501'c . . . 112 ?
H501a C501 H501b . . . 106 ?
H501a C501 H501c . . . 104 ?
H501b C501 H501c . . . 106 ?
H501'a C501 H501'b . . . 107 ?
H501'a C501 H501'c . . . 110 ?
H501'b C501 H501'c . . . 103 ?
S50 C502 H502a . . . 109 ?
S50 C502 H502b . . . 113 ?
S50 C502 H502c . . . 115 ?
S50' C502 H502'a . . . 113 ?
S50' C502 H502'b . . . 107 ?
S50' C502 H502'c . . . 105 ?
H502a C502 H502b . . . 103 ?
H502a C502 H502c . . . 105 ?
H502b C502 H502c . . . 111 ?
H502'a C502 H502'b . . . 114 ?
H502'a C502 H502'c . . . 113 ?
H502'b C502 H502'c . . . 104 ?
Eu3 O60 S60 . . . 145.0(13) ?
Eu3 O60 S60' . . . 170.4(14) ?
O60 S60 C601 . . . 111.9(18) ?
O60 S60 C602 . . . 109.7(17) ?
C601 S60 C602 . . . 109(2) ?
O60 S60' C601 . . . 109.7(19) ?
O60 S60' C602 . . . 108.1(18) ?
C601 S60' C602 . . . 109(2) ?
S60 C601 H601a . . . 113 ?
S60 C601 H601b . . . 107 ?
S60 C601 H601c . . . 113 ?
S60' C601 H601'a . . . 112 ?
S60' C601 H601'b . . . 111 ?
S60' C601 H601'c . . . 111 ?
H601a C601 H601b . . . 106 ?
H601a C601 H601c . . . 110 ?
H601b C601 H601c . . . 107 ?
H601'a C601 H601'b . . . 111 ?
H601'a C601 H601'c . . . 106 ?
H601'b C601 H601'c . . . 106 ?
S60 C602 H602a . . . 105 ?
S60 C602 H602b . . . 113 ?
S60 C602 H602c . . . 113 ?
S60' C602 H602'a . . . 112 ?
S60' C602 H602'b . . . 105 ?
S60' C602 H602'c . . . 100 ?
H602a C602 H602b . . . 101 ?
H602a C602 H602c . . . 104 ?
H602b C602 H602c . . . 119 ?
H602'a C602 H602'b . . . 122 ?
H602'a C602 H602'c . . . 112 ?
H602'b C602 H602'c . . . 103 ?
N01 C011 C012 . . . 179(4) ?
N02 C021 C022 . . . 178(4) ?
N03 C031 C032 . . . 178(6) ?
N04 C041 C042 . . . 177(6) ?

loop_
_geom_bond_atom_site_label_1
_geom_bond_atom_site_label_2
_geom_bond_site_symmetry_1
_geom_bond_site_symmetry_2
_geom_bond_distance
_geom_bond_publ_flag
Eu1 Eu2 . . 3.7682(19) ?
Eu1 Eu4 . . 3.7572(19) ?
Eu1 O2 . . 2.461(14) ?
Eu1 O101 . . 2.475(14) ?
Eu1 O102 . . 2.355(17) ?
Eu1 O111 . . 2.315(15) ?
Eu1 O171 . . 2.430(14) ?
Eu1 O261 . . 2.425(16) ?
Eu1 O20 . . 2.401(16) ?
Eu1 O30 . . 2.434(17) ?
Eu2 Eu3 . . 3.765(2) ?
Eu2 Eu4 . . 3.777(2) ?
Eu2 O1 . . 2.351(14) ?
Eu2 O2 . . 2.460(15) ?
Eu2 O101 . . 2.878(14) ?
Eu2 O241 . . 2.878(15) ?
Eu2 O251 . . 2.226(15) ?
Eu2 O261 . . 2.311(14) ?
Eu2 O271 . . 2.302(14) ?
Eu2 O40 . . 2.344(17) ?
Eu3 Eu4 . . 3.763(2) ?
Eu3 O1 . . 2.397(14) ?
Eu3 O101 . . 2.488(14) ?
Eu3 O103 . . 2.430(15) ?
Eu3 O161 . . 2.363(16) ?
Eu3 O211 . . 2.296(15) ?
Eu3 O271 . . 2.441(14) ?
Eu3 O10 . . 2.22(2) ?
Eu3 O60 . . 2.342(17) ?
Eu4 O1 . . 2.449(15) ?
Eu4 O2 . . 2.334(14) ?
Eu4 O101 . . 2.764(14) ?
Eu4 O141 . . 2.783(15) ?
Eu4 O151 . . 2.209(15) ?
Eu4 O161 . . 2.311(15) ?
Eu4 O171 . . 2.384(14) ?
Eu4 O50 . . 2.387(18) ?
C0 O101 . . 1.30(3) ?
C0 O102 . . 1.26(3) ?
C0 O103 . . 1.30(3) ?
O111 C111 . . 1.32(3) ?
C111 C112 . . 1.41(3) ?
C111 C116 . . 1.36(3) ?
C112 C113 . . 1.43(3) ?
C112 C11 . . 1.53(3) ?
C113 C114 . . 1.36(3) ?
C113 H113 . . .99 ?
C114 C1141 . . 1.55(3) ?
C114 C115 . . 1.39(3) ?
C1141 C1142 . . 1.53(5) ?
C1141 C1143 . . 1.51(5) ?
C1141 C1144 . . 1.47(5) ?
C1141 C1142' . . 1.46(6) ?
C1141 C1143' . . 1.44(5) ?
C1141 C1144' . . 1.54(6) ?
C1142 H1142a . . .92 ?
C1142 H1142b . . .99 ?
C1142 H1142c . . .93 ?
C1143 H1143a . . .98 ?
C1143 H1143b . . .96 ?
C1143 H1143c . . .87 ?
C1144 H1144a . . .96 ?
C1144 H1144b . . 1.03 ?
C1144 H1144c . . .88 ?
C1142' H1142'a . . .92 ?
C1142' H1142'b . . 1.06 ?
C1142' H1142'c . . .93 ?
C1143' H1143'a . . .94 ?
C1143' H1143'b . . .97 ?
C1143' H1143'c . . .90 ?
C1144' H1144'a . . .98 ?
C1144' H1144'b . . 1.04 ?
C1144' H1144'c . . .79 ?
C115 C116 . . 1.41(3) ?
C115 H115 . . 1.01 ?
C116 C17 . . 1.54(3) ?
C11 C126 . . 1.44(3) ?
C11 H11a . . 1.02 ?
C11 H11b . . 1.00 ?
O121 C121 . . 1.33(3) ?
C121 C122 . . 1.36(3) ?
C121 C126 . . 1.38(3) ?
C122 C123 . . 1.36(4) ?
C122 C12 . . 1.55(4) ?
C123 C124 . . 1.42(4) ?
C123 H123 . . 1.00 ?
C124 C1241 . . 1.62(3) ?
C124 C125 . . 1.39(3) ?
C1241 C1242 . . 1.50(4) ?
C1241 C1243 . . 1.52(4) ?
C1241 C1244 . . 1.54(4) ?
C1242 H1242a . . .98 ?
C1242 H1242b . . .97 ?
C1242 H1242c . . .97 ?
C1243 H1243a . . .96 ?
C1243 H1243b . . .96 ?
C1243 H1243c . . .93 ?
C1244 H1244a . . .98 ?
C1244 H1244b . . .94 ?
C1244 H1244c . . .90 ?
C125 C126 . . 1.38(3) ?
C125 H125 . . 1.00 ?
C12 C136 . . 1.50(4) ?
C12 H12a . . 1.02 ?
C12 H12b . . .98 ?
O131 C131 . . 1.38(3) ?
C131 C132 . . 1.33(3) ?
C131 C136 . . 1.39(3) ?
C132 C133 . . 1.39(4) ?
C132 C13 . . 1.51(3) ?
C133 C134 . . 1.37(4) ?
C133 H133 . . 1.03 ?
C134 C1341 . . 1.47(4) ?
C134 C135 . . 1.38(4) ?
C1341 C1342 . . 1.60(5) ?
C1341 C1343 . . 1.53(5) ?
C1341 C1344 . . 1.48(6) ?
C1342 H1342a . . .95 ?
C1342 H1342b . . 1.03 ?
C1342 H1342c . . .88 ?
C1343 H1343a . . .99 ?
C1343 H1343b . . .90 ?
C1343 H1343c . . 1.01 ?
C1344 H1344a . . 1.02 ?
C1344 H1344b . . .93 ?
C1344 H1344c . . 1.00 ?
C135 C136 . . 1.35(4) ?
C135 H135 . . 1.01 ?
C13 C146 . . 1.52(4) ?
C13 H13a . . .98 ?
C13 H13b . . 1.02 ?
O141 C141 . . 1.32(3) ?
C141 C142 . . 1.46(3) ?
C141 C146 . . 1.32(3) ?
C142 C143 . . 1.37(4) ?
C142 C14 . . 1.56(3) ?
C143 C144 . . 1.43(4) ?
C143 H143 . . 1.02 ?
C144 C1441 . . 1.64(3) ?
C144 C145 . . 1.41(4) ?
C1441 C1442 . . 1.50(7) ?
C1441 C1443 . . 1.44(6) ?
C1441 C1444 . . 1.57(7) ?
C1441 C1442' . . 1.49(6) ?
C1441 C1443' . . 1.46(6) ?
C1441 C1444' . . 1.60(7) ?
C1442 C1442' . . 1.16(9) ?
C1442 C1444' . . 1.64(9) ?
C1442 H1442a . . .94 ?
C1442 H1442b . . 1.28 ?
C1442 H1442c . . .74 ?
C1443 H1443a . . .94 ?
C1443 H1443b . . .97 ?
C1443 H1443c . . 1.06 ?
C1444 H1444a . . 1.28 ?
C1444 H1444b . . .79 ?
C1444 H1444c . . .79 ?
C1442' H1442'a . . .94 ?
C1442' H1442'b . . .92 ?
C1442' H1442'c . . 1.11 ?
C1443' H1443'a . . .99 ?
C1443' H1443'b . . .88 ?
C1443' H1443'c . . 1.10 ?
C1444' H1444'a . . .96 ?
C1444' H1444'b . . .73 ?
C1444' H1444'c . . 1.04 ?
C145 C146 . . 1.36(4) ?
C145 H145 . . 1.02 ?
C14 C156 . . 1.51(4) ?
C14 H14a . . .99 ?
C14 H14b . . .97 ?
O151 C151 . . 1.34(3) ?
C151 C152 . . 1.39(4) ?
C151 C156 . . 1.35(4) ?
C152 C153 . . 1.39(3) ?
C152 C15 . . 1.47(4) ?
C153 C154 . . 1.33(4) ?
C153 H153 . . 1.02 ?
C154 C1541 . . 1.58(4) ?
C154 C155 . . 1.36(4) ?
C1541 C1542 . . 1.36(5) ?
C1541 C1543 . . 1.43(5) ?
C1541 C1544 . . 1.40(7) ?
C1542 H1542a . . .98 ?
C1542 H1542b . . .98 ?
C1542 H1542c . . 1.00 ?
C1543 H1543a . . 1.01 ?
C1543 H1543b . . .92 ?
C1543 H1543c . . .93 ?
C1544 H1544a . . .95 ?
C1544 H1544b . . .98 ?
C1544 H1544c . . 1.05 ?
C155 C156 . . 1.38(4) ?
C155 H155 . . .98 ?
C15 C166 . . 1.53(3) ?
C15 H15a . . .98 ?
C15 H15b . . .95 ?
O161 C161 . . 1.36(3) ?
C161 C162 . . 1.38(3) ?
C161 C166 . . 1.44(3) ?
C162 C163 . . 1.47(3) ?
C162 C16 . . 1.49(4) ?
C163 C164 . . 1.40(4) ?
C163 H163 . . .98 ?
C164 C1641 . . 1.58(5) ?
C164 C165 . . 1.36(4) ?
C1641 C1642 . . 1.45(6) ?
C1641 C1643 . . 1.48(6) ?
C1641 C1644 . . 1.50(6) ?
C1642 H1642a . . .96 ?
C1642 H1642b . . .86 ?
C1642 H1642c . . .94 ?
C1643 H1643a . . .97 ?
C1643 H1643b . . 1.05 ?
C1643 H1643c . . .93 ?
C1644 H1644a . . .98 ?
C1644 H1644b . . .94 ?
C1644 H1644c . . .94 ?
C165 C166 . . 1.36(3) ?
C165 H165 . . .97 ?
C16 C172 . . 1.48(4) ?
C16 H16a . . .98 ?
C16 H16b . . .98 ?
O171 C171 . . 1.35(3) ?
C171 C172 . . 1.34(3) ?
C171 C176 . . 1.42(3) ?
C172 C173 . . 1.36(3) ?
C173 C174 . . 1.39(4) ?
C173 H173 . . 1.03 ?
C174 C1741 . . 1.62(3) ?
C174 C175 . . 1.37(3) ?
C1741 C1742 . . 1.45(6) ?
C1741 C1743 . . 1.48(6) ?
C1741 C1744 . . 1.44(5) ?
C1741 C1742' . . 1.55(6) ?
C1741 C1743' . . 1.49(6) ?
C1741 C1744' . . 1.38(5) ?
C1742 C1742' . . 1.52(8) ?
C1742 C1744' . . 1.23(7) ?
C1742 H1742a . . 1.00 ?
C1742 H1742b . . .87 ?
C1742 H1742c . . 1.08 ?
C1743 H1743a . . .96 ?
C1743 H1743b . . .90 ?
C1743 H1743c . . .97 ?
C1744 H1744a . . .96 ?
C1744 H1744b . . .80 ?
C1744 H1744c . . 1.09 ?
C1742' H1742'a . . .93 ?
C1742' H1742'b . . .82 ?
C1742' H1742'c . . 1.09 ?
C1743' H1743'a . . .95 ?
C1743' H1743'b . . .91 ?
C1743' H1743'c . . 1.06 ?
C1744' H1744'a . . .94 ?
C1744' H1744'b . . .95 ?
C1744' H1744'c . . 1.02 ?
C175 C176 . . 1.39(3) ?
C175 H175 . . 1.05 ?
C176 C17 . . 1.50(3) ?
C17 H17a . . .98 ?
C17 H17b . . 1.01 ?
O211 C211 . . 1.35(3) ?
C211 C212 . . 1.45(3) ?
C211 C216 . . 1.33(3) ?
C212 C213 . . 1.39(4) ?
C212 C21 . . 1.49(3) ?
C213 C214 . . 1.31(4) ?
C213 H213 . . .98 ?
C214 C2141 . . 1.52(4) ?
C214 C215 . . 1.40(4) ?
C2141 C2142 . . 1.46(5) ?
C2141 C2143 . . 1.50(5) ?
C2141 C2144 . . 1.60(6) ?
C2141 C2142' . . 1.52(6) ?
C2141 C2143' . . 1.37(6) ?
C2141 C2144' . . 1.46(6) ?
C2142 C2142' . . 1.43(7) ?
C2142 C2144' . . 1.29(7) ?
C2142 H2142a . . .95 ?
C2142 H2142b . . 1.01 ?
C2142 H2142c . . .92 ?
C2143 H2143a . . .96 ?
C2143 H2143b . . .99 ?
C2143 H2143c . . 1.00 ?
C2144 H2144a . . .98 ?
C2144 H2144b . . .98 ?
C2144 H2144c . . .92 ?
C2142' H2142'a . . .99 ?
C2142' H2142'b . . .96 ?
C2142' H2142'c . . .90 ?
C2143' H2143'a . . 1.02 ?
C2143' H2143'b . . 1.03 ?
C2143' H2143'c . . .88 ?
C2144' H2144'a . . .97 ?
C2144' H2144'b . . .96 ?
C2144' H2144'c . . .97 ?
C215 C216 . . 1.42(4) ?
C215 H215 . . 1.01 ?
C216 C27 . . 1.59(3) ?
C21 C226 . . 1.52(4) ?
C21 H21a . . 1.00 ?
C21 H21b . . 1.00 ?
O221 C221 . . 1.30(3) ?
C221 C222 . . 1.43(4) ?
C221 C226 . . 1.36(4) ?
C222 C223 . . 1.36(4) ?
C222 C22 . . 1.46(4) ?
C223 C224 . . 1.34(4) ?
C223 H223 . . 1.00 ?
C224 C2241 . . 1.61(4) ?
C224 C225 . . 1.44(4) ?
C2241 C2242 . . 1.42(6) ?
C2241 C2243 . . 1.46(5) ?
C2241 C2244 . . 1.55(7) ?
C2241 C2242' . . 1.44(5) ?
C2241 C2243' . . 1.51(6) ?
C2241 C2244' . . 1.56(7) ?
C2242 C2242' . . .95(7) ?
C2242 C2243' . . 1.67(8) ?
C2242 H2242a . . .95 ?
C2242 H2242b . . 1.04 ?
C2242 H2242c . . .90 ?
C2243 H2243a . . .97 ?
C2243 H2243b . . .88 ?
C2243 H2243c . . 1.07 ?
C2244 H2244a . . 1.01 ?
C2244 H2244b . . .94 ?
C2244 H2244c . . .93 ?
C2242' H2242'a . . .97 ?
C2242' H2242'b . . .88 ?
C2242' H2242'c . . 1.03 ?
C2243' H2243'a . . 1.06 ?
C2243' H2243'b . . .74 ?
C2243' H2243'c . . 1.13 ?
C2244' H2244'a . . 1.05 ?
C2244' H2244'b . . .75 ?
C2244' H2244'c . . 1.14 ?
C225 C226 . . 1.42(4) ?
C225 H225 . . .99 ?
C22 C236 . . 1.55(4) ?
C22 H22a . . 1.00 ?
C22 H22b . . 1.01 ?
O231 C231 . . 1.41(3) ?
C231 C232 . . 1.35(4) ?
C231 C236 . . 1.36(3) ?
C232 C233 . . 1.35(4) ?
C232 C23 . . 1.53(4) ?
C233 C234 . . 1.36(5) ?
C233 H233 . . .93 ?
C234 C2341 . . 1.71(4) ?
C234 C235 . . 1.46(4) ?
C2341 C2342 . . 1.50(5) ?
C2341 C2343 . . 1.50(5) ?
C2341 C2344 . . 1.63(6) ?
C2341 C2342' . . 1.52(6) ?
C2341 C2343' . . 1.57(8) ?
C2341 C2344' . . 1.47(7) ?
C2342 C2342' . . 1.06(8) ?
C2342 C2343' . . 1.70(9) ?
C2342 H2342a . . .89 ?
C2342 H2342b . . 1.31 ?
C2342 H2342c . . .90 ?
C2343 H2343a . . .94 ?
C2343 H2343b . . 1.05 ?
C2343 H2343c . . .87 ?
C2344 H2344a . . 1.07 ?
C2344 H2344b . . 1.17 ?
C2344 H2344c . . .64 ?
C2342' H2342'a . . .99 ?
C2342' H2342'b . . 1.25 ?
C2342' H2342'c . . .73 ?
C2343' H2343'a . . .97 ?
C2343' H2343'b . . 1.20 ?
C2343' H2343'c . . .82 ?
C2344' H2344'a . . 1.00 ?
C2344' H2344'b . . 1.21 ?
C2344' H2344'c . . .73 ?
C235 C236 . . 1.36(4) ?
C235 H235 . . .99 ?
C23 C246 . . 1.46(3) ?
C23 H23a . . 1.03 ?
C23 H23b . . .98 ?
O241 C241 . . 1.40(3) ?
C241 C242 . . 1.39(3) ?
C241 C246 . . 1.40(3) ?
C242 C243 . . 1.47(3) ?
C242 C24 . . 1.56(4) ?
C243 C244 . . 1.34(4) ?
C243 H243 . . .97 ?
C244 C2441 . . 1.50(3) ?
C244 C245 . . 1.35(4) ?
C2441 C2442 . . 1.52(6) ?
C2441 C2443 . . 1.59(5) ?
C2441 C2444 . . 1.49(6) ?
C2441 C2442' . . 1.45(6) ?
C2441 C2443' . . 1.39(6) ?
C2441 C2444' . . 1.53(6) ?
C2442 C2442' . . 1.06(7) ?
C2442 C2444' . . 1.72(8) ?
C2442 H2442a . . 1.01 ?
C2442 H2442b . . .98 ?
C2442 H2442c . . 1.01 ?
C2443 H2443a . . 1.02 ?
C2443 H2443b . . 1.04 ?
C2443 H2443c . . .85 ?
C2444 H2444a . . 1.05 ?
C2444 H2444b . . 1.03 ?
C2444 H2444c . . .88 ?
C2442' H2442'a . . 1.06 ?
C2442' H2442'b . . .87 ?
C2442' H2442'c . . 1.06 ?
C2443' H2443'a . . 1.02 ?
C2443' H2443'b . . .97 ?
C2443' H2443'c . . .90 ?
C2444' H2444'a . . 1.02 ?
C2444' H2444'b . . .97 ?
C2444' H2444'c . . .95 ?
C245 C246 . . 1.36(3) ?
C245 H245 . . 1.08 ?
C24 C256 . . 1.56(3) ?
C24 H24a . . 1.00 ?
C24 H24b . . 1.00 ?
O251 C251 . . 1.33(3) ?
C251 C252 . . 1.36(3) ?
C251 C256 . . 1.38(3) ?
C252 C253 . . 1.40(3) ?
C252 C25 . . 1.49(3) ?
C253 C254 . . 1.38(3) ?
C253 H253 . . 1.02 ?
C254 C2541 . . 1.50(4) ?
C254 C255 . . 1.34(3) ?
C2541 C2542 . . 1.49(4) ?
C2541 C2543 . . 1.42(5) ?
C2541 C2544 . . 1.52(5) ?
C2542 H2542a . . .94 ?
C2542 H2542b . . 1.01 ?
C2542 H2542c . . .93 ?
C2543 H2543a . . .97 ?
C2543 H2543b . . .95 ?
C2543 H2543c . . 1.00 ?
C2544 H2544a . . .95 ?
C2544 H2544b . . 1.00 ?
C2544 H2544c . . .99 ?
C255 C256 . . 1.42(3) ?
C255 H255 . . .98 ?
C25 C266 . . 1.53(4) ?
C25 H25a . . 1.02 ?
C25 H25b . . .99 ?
O261 C261 . . 1.40(3) ?
C261 C262 . . 1.42(3) ?
C261 C266 . . 1.41(3) ?
C262 C263 . . 1.32(3) ?
C262 C26 . . 1.51(3) ?
C263 C264 . . 1.46(3) ?
C263 H263 . . 1.03 ?
C264 C2641 . . 1.50(3) ?
C264 C265 . . 1.35(3) ?
C2641 C2642 . . 1.54(4) ?
C2641 C2643 . . 1.55(4) ?
C2641 C2644 . . 1.55(4) ?
C2642 H2642a . . .95 ?
C2642 H2642b . . .96 ?
C2642 H2642c . . .97 ?
C2643 H2643a . . .96 ?
C2643 H2643b . . 1.01 ?
C2643 H2643c . . .98 ?
C2644 H2644a . . .94 ?
C2644 H2644b . . .96 ?
C2644 H2644c . . .93 ?
C265 C266 . . 1.33(3) ?
C265 H265 . . .96 ?
C26 C276 . . 1.54(3) ?
C26 H26a . . 1.01 ?
C26 H26b . . .96 ?
O271 C271 . . 1.37(3) ?
C271 C272 . . 1.51(3) ?
C271 C276 . . 1.40(3) ?
C272 C273 . . 1.37(3) ?
C272 C27 . . 1.53(3) ?
C273 C274 . . 1.31(3) ?
C273 H273 . . 1.00 ?
C274 C2741 . . 1.51(3) ?
C274 C275 . . 1.41(3) ?
C2741 C2742 . . 1.57(5) ?
C2741 C2743 . . 1.51(5) ?
C2741 C2744 . . 1.49(6) ?
C2741 C2742' . . 1.46(5) ?
C2741 C2743' . . 1.49(6) ?
C2741 C2744' . . 1.51(7) ?
C2742 C2742' . . 1.20(7) ?
C2742 C2743' . . 1.60(8) ?
C2742 H2742a . . 1.03 ?
C2742 H2742b . . 1.02 ?
C2742 H2742c . . .80 ?
C2743 H2743a . . .95 ?
C2743 H2743b . . .98 ?
C2743 H2743c . . .94 ?
C2744 H2744a . . .93 ?
C2744 H2744b . . 1.05 ?
C2744 H2744c . . .96 ?
C2742' H2742'a . . 1.00 ?
C2742' H2742'b . . 1.17 ?
C2742' H2742'c . . .80 ?
C2743' H2743'a . . 1.03 ?
C2743' H2743'b . . 1.00 ?
C2743' H2743'c . . .88 ?
C2744' H2744'a . . .98 ?
C2744' H2744'b . . 1.04 ?
C2744' H2744'c . . .89 ?
C275 C276 . . 1.30(3) ?
C275 H275 . . .96 ?
C27 H27a . . .98 ?
C27 H27b . . .98 ?
O10 S10 . . 1.49(2) ?
O10 S10' . . 1.27(4) ?
S10 C101 . . 1.66(6) ?
S10 C102 . . 1.86(6) ?
S10' C101 . . 1.54(7) ?
S10' C102 . . 1.81(7) ?
C101 H101a . . 1.05 ?
C101 H101b . . 1.02 ?
C101 H101c . . .97 ?
C101 H101'a . . .90 ?
C101 H101'b . . 1.00 ?
C101 H101'c . . 1.09 ?
C102 H102a . . .89 ?
C102 H102b . . 1.03 ?
C102 H102c . . 1.03 ?
C102 H102'a . . 1.04 ?
C102 H102'b . . .97 ?
C102 H102'c . . .98 ?
O20 S20 . . 1.47(2) ?
O20 S20' . . 1.43(4) ?
S20 C201 . . 1.79(5) ?
S20 C202 . . 1.79(5) ?
S20' C201 . . 1.72(6) ?
S20' C202 . . 1.58(6) ?
C201 H201a . . .95 ?
C201 H201b . . 1.01 ?
C201 H201c . . .91 ?
C201 H201'a . . .95 ?
C201 H201'b . . .91 ?
C201 H201'c . . 1.00 ?
C202 H202a . . .86 ?
C202 H202b . . .96 ?
C202 H202c . . 1.03 ?
C202 H202'a . . 1.05 ?
C202 H202'b . . .94 ?
C202 H202'c . . .94 ?
O30 S30 . . 1.41(2) ?
O30 S30' . . 1.95(6) ?
S30 C301 . . 1.46(5) ?
S30 C302 . . 1.70(6) ?
S30' C301 . . 1.06(9) ?
S30' C302 . . 2.11(8) ?
S30' H301a . . 1.04 ?
C301 H301a . . .86 ?
C301 H301b . . 1.15 ?
C301 H301c . . 1.07 ?
C301 H301'a . . 1.05 ?
C301 H301'b . . 1.04 ?
C301 H301'c . . 1.09 ?
C302 H302a . . 1.07 ?
C302 H302b . . 1.03 ?
C302 H302c . . 1.07 ?
C302 H302'a . . 1.02 ?
C302 H302'b . . 1.01 ?
C302 H302'c . . 1.01 ?
O40 S40 . . 1.49(2) ?
O40 S40' . . 1.62(3) ?
S40 C401 . . 1.61(3) ?
S40 C402 . . 1.76(3) ?
S40' C401 . . 1.49(4) ?
S40' C402 . . 1.61(4) ?
S40' H401a . . 1.45 ?
S40' H402a . . 1.59 ?
C401 H401a . . .96 ?
C401 H401b . . 1.00 ?
C401 H401c . . 1.00 ?
C401 H401'a . . .94 ?
C401 H401'b . . 1.00 ?
C401 H401'c . . 1.01 ?
C402 H402a . . .94 ?
C402 H402b . . 1.03 ?
C402 H402c . . .94 ?
C402 H402'a . . .96 ?
C402 H402'b . . .95 ?
C402 H402'c . . 1.02 ?
O50 S50 . . 1.51(2) ?
O50 S50' . . 1.51(3) ?
S50 C501 . . 1.63(4) ?
S50 C502 . . 1.49(5) ?
S50' C501 . . 1.85(4) ?
S50' C502 . . 1.43(5) ?
S50' H502a . . 1.25 ?
C501 H501a . . .99 ?
C501 H501b . . .96 ?
C501 H501c . . .98 ?
C501 H501'a . . .92 ?
C501 H501'b . . 1.01 ?
C501 H501'c . . .97 ?
C502 H502a . . 1.02 ?
C502 H502b . . .95 ?
C502 H502c . . .93 ?
C502 H502'a . . .87 ?
C502 H502'b . . .98 ?
C502 H502'c . . .99 ?
O60 S60 . . 1.49(3) ?
O60 S60' . . 1.53(3) ?
S60 C601 . . 1.81(4) ?
S60 C602 . . 1.91(4) ?
S60' C601 . . 1.82(5) ?
S60' C602 . . 1.90(5) ?
C601 H601a . . .95 ?
C601 H601b . . .99 ?
C601 H601c . . .94 ?
C601 H601'a . . .94 ?
C601 H601'b . . .94 ?
C601 H601'c . . 1.00 ?
C602 H602a . . 1.09 ?
C602 H602b . . .92 ?
C602 H602c . . .87 ?
C602 H602'a . . .82 ?
C602 H602'b . . .95 ?
C602 H602'c . . 1.04 ?
N01 C011 . . .77(4) ?
C011 C012 . . 1.27(5) ?
N02 C021 . . .99(6) ?
C021 C022 . . 1.35(7) ?
N03 C031 . . 1.16(7) ?
C031 C032 . . 1.28(8) ?
N04 C041 . . 1.02(8) ?
C041 C042 . . 1.30(11) ?
